data_4085194
loop_
_publ_author_name
'Liu, Guifeng'
'Yan, Hong'

_publ_section_title
;
 Metal-Induced B--H Activation in Three-Component Reactions: 16-Electron
 Complex CpCo(S2C2B10H10), Ethyl Diazoacetate, and Alkynes
;
_journal_issue 3
_journal_name_full Organometallics
_journal_page_first 591
_journal_paper_doi 10.1021/om501016w
_journal_volume 34
_journal_year 2015
_chemical_formula_moiety 'C23 H33 B10 Co O4 S2'
_chemical_formula_sum 'C23 H33 B10 Co O4 S2'
_chemical_formula_weight 604.64
_chemical_name_systematic
; 
 ? 
;
_space_group_IT_number 14
_symmetry_cell_setting monoclinic
_symmetry_space_group_name_Hall '-P 2ybc'
_symmetry_space_group_name_H-M 'P 1 21/c 1'
_atom_sites_solution_hydrogens geom
_atom_sites_solution_primary direct
_atom_sites_solution_secondary difmap
_audit_creation_method SHELXL-97
_cell_angle_alpha 90.00
_cell_angle_beta 113.6100(10)
_cell_angle_gamma 90.00
_cell_formula_units_Z 8
_cell_length_a 25.429(2)
_cell_length_b 11.5719(10)
_cell_length_c 21.845(2)
_cell_measurement_reflns_used 8131
_cell_measurement_temperature 293(2)
_cell_measurement_theta_max 26.94
_cell_measurement_theta_min 2.36
_cell_volume 5890.1(9)
_computing_cell_refinement 'Bruker SMART'
_computing_data_collection 'Bruker SMART'
_computing_data_reduction 'Bruker SAINT'
_computing_molecular_graphics 'Bruker SHELXTL'
_computing_publication_material 'Bruker SHELXTL'
_computing_structure_refinement 'SHELXL-97 (Sheldrick, 1997)'
_computing_structure_solution 'SHELXS-97 (Sheldrick, 1990)'
_diffrn_ambient_temperature 293(2)
_diffrn_measured_fraction_theta_full 0.999
_diffrn_measured_fraction_theta_max 0.999
_diffrn_measurement_device_type 'CCD area detector'
_diffrn_measurement_method 'phi and omega scans'
_diffrn_radiation_monochromator graphite
_diffrn_radiation_source 'fine-focus sealed tube'
_diffrn_radiation_type MoK\a
_diffrn_radiation_wavelength 0.71073
_diffrn_reflns_av_R_equivalents 0.0436
_diffrn_reflns_av_sigmaI/netI 0.0554
_diffrn_reflns_limit_h_max 31
_diffrn_reflns_limit_h_min -31
_diffrn_reflns_limit_k_max 14
_diffrn_reflns_limit_k_min -7
_diffrn_reflns_limit_l_max 26
_diffrn_reflns_limit_l_min -26
_diffrn_reflns_number 31271
_diffrn_reflns_theta_full 26.00
_diffrn_reflns_theta_max 26.00
_diffrn_reflns_theta_min 1.87
_exptl_absorpt_coefficient_mu 0.755
_exptl_absorpt_correction_T_max 0.9149
_exptl_absorpt_correction_T_min 0.8888
_exptl_absorpt_correction_type multi-scan
_exptl_absorpt_process_details 'SADABS; Bruker, 2000'
_exptl_crystal_colour red
_exptl_crystal_density_diffrn 1.364
_exptl_crystal_density_method 'not measured'
_exptl_crystal_description block
_exptl_crystal_F_000 2496
_exptl_crystal_size_max 0.16
_exptl_crystal_size_mid 0.14
_exptl_crystal_size_min 0.12
_refine_diff_density_max 0.639
_refine_diff_density_min -0.696
_refine_diff_density_rms 0.066
_refine_ls_extinction_method none
_refine_ls_goodness_of_fit_ref 1.070
_refine_ls_hydrogen_treatment constr
_refine_ls_matrix_type full
_refine_ls_number_parameters 725
_refine_ls_number_reflns 11575
_refine_ls_number_restraints 0
_refine_ls_restrained_S_all 1.070
_refine_ls_R_factor_all 0.0802
_refine_ls_R_factor_gt 0.0598
_refine_ls_shift/su_max 0.000
_refine_ls_shift/su_mean 0.000
_refine_ls_structure_factor_coef Fsqd
_refine_ls_weighting_details 'calc w=1/[\s^2^(Fo^2^)+(0.0706P)^2^+1.8464P] where P=(Fo^2^+2Fc^2^)/3'
_refine_ls_weighting_scheme calc
_refine_ls_wR_factor_gt 0.1371
_refine_ls_wR_factor_ref 0.1428
_reflns_number_gt 8637
_reflns_number_total 11575
_reflns_threshold_expression >2sigma(I)
_cod_data_source_file om501016w_si_002.cif
_cod_data_source_block Compound-6
_cod_depositor_comments
;
The following automatic conversions were performed:

'_symmetry_cell_setting' value 'Monoclinic' changed to 'monoclinic'
according to
/home/saulius/struct/COD-crude-data--automatic-downloads/rss-feeds/ACS/lib/dictionaries/cif_core.dic
dictionary named 'cif_core.dic' version 2.4.2 from 2011-04-26.

Automatic conversion script
Id: cif_fix_values 2935 2014-11-11 08:27:57Z andrius 

 Adding full bibliography for 4085191--4085201.cif.
;
_cod_original_sg_symbol_H-M 'P 21/c'
_cod_database_code 4085194

loop_
_symmetry_equiv_pos_as_xyz
'x, y, z'
'-x, y+1/2, -z+1/2'
'-x, -y, -z'
'x, -y-1/2, z-1/2'

loop_
_atom_site_label
_atom_site_type_symbol
_atom_site_fract_x
_atom_site_fract_y
_atom_site_fract_z
_atom_site_U_iso_or_equiv
_atom_site_adp_type
_atom_site_occupancy
_atom_site_symmetry_multiplicity
_atom_site_calc_flag
_atom_site_refinement_flags
B4 B 0.41152(17) 0.3259(3) 0.0513(2) 0.0372(8) Uani 1 1 d .
H4A H 0.3741 0.3802 0.0446 0.045 Uiso 1 1 calc R
B7 B 0.40675(17) 0.2080(3) -0.0025(2) 0.0381(8) Uani 1 1 d .
H7A H 0.3658 0.1856 -0.0436 0.046 Uiso 1 1 calc R
B3 B 0.41822(15) 0.1790(3) 0.08238(19) 0.0334(8) Uani 1 1 d .
B11 B 0.45647(16) 0.0978(4) 0.04150(19) 0.0367(8) Uani 1 1 d .
H11A H 0.4477 0.0056 0.0295 0.044 Uiso 1 1 calc R
B10 B 0.52654(17) 0.1581(4) 0.06755(19) 0.0375(8) Uani 1 1 d .
H10A H 0.5638 0.1049 0.0722 0.045 Uiso 1 1 calc R
B6 B 0.53074(16) 0.2736(3) 0.12503(19) 0.0343(8) Uani 1 1 d .
H6A H 0.5705 0.2933 0.1686 0.041 Uiso 1 1 calc R
B5 B 0.48160(16) 0.3851(3) 0.08006(19) 0.0381(8) Uani 1 1 d .
H5A H 0.4902 0.4770 0.0933 0.046 Uiso 1 1 calc R
B8 B 0.44641(17) 0.3349(4) -0.0043(2) 0.0409(9) Uani 1 1 d .
H8A H 0.4317 0.3949 -0.0469 0.049 Uiso 1 1 calc R
B12 B 0.47390(17) 0.1964(4) -0.0110(2) 0.0415(9) Uani 1 1 d .
H12A H 0.4767 0.1678 -0.0576 0.050 Uiso 1 1 calc R
B9 B 0.52029(18) 0.3055(4) 0.0414(2) 0.0432(9) Uani 1 1 d .
H9A H 0.5538 0.3475 0.0295 0.052 Uiso 1 1 calc R
B15 B 0.17287(17) 0.9528(4) 0.4318(2) 0.0433(9) Uani 1 1 d .
H15A H 0.1554 0.8936 0.4583 0.052 Uiso 1 1 calc R
B14 B 0.13208(18) 1.0581(4) 0.3780(2) 0.0411(9) Uani 1 1 d .
H14A H 0.0869 1.0707 0.3701 0.049 Uiso 1 1 calc R
B13 B 0.15696(16) 1.0701(3) 0.3099(2) 0.0365(8) Uani 1 1 d .
B20 B 0.22882(17) 1.1316(4) 0.3500(2) 0.0431(9) Uani 1 1 d .
H20A H 0.2462 1.1906 0.3232 0.052 Uiso 1 1 calc R
B21 B 0.27218(18) 1.0268(4) 0.4078(2) 0.0455(10) Uani 1 1 d .
H21A H 0.3181 1.0167 0.4191 0.055 Uiso 1 1 calc R
B16 B 0.22632(17) 0.9059(4) 0.4031(2) 0.0416(9) Uani 1 1 d .
H16A H 0.2420 0.8163 0.4090 0.050 Uiso 1 1 calc R
B17 B 0.24406(18) 1.0074(4) 0.4687(2) 0.0446(10) Uani 1 1 d .
H17A H 0.2726 0.9837 0.5202 0.054 Uiso 1 1 calc R
B18 B 0.18475(18) 1.1023(4) 0.4513(2) 0.0461(10) Uani 1 1 d .
H18A H 0.1747 1.1426 0.4909 0.055 Uiso 1 1 calc R
B19 B 0.17419(17) 1.1769(4) 0.3753(2) 0.0434(9) Uani 1 1 d .
H19A H 0.1564 1.2647 0.3638 0.052 Uiso 1 1 calc R
B22 B 0.24523(18) 1.1471(4) 0.4370(2) 0.0450(10) Uani 1 1 d .
H22A H 0.2737 1.2156 0.4676 0.054 Uiso 1 1 calc R
C2 C 0.46293(13) 0.2881(3) 0.12728(17) 0.0336(7) Uani 1 1 d .
C1 C 0.49229(13) 0.1496(3) 0.11958(16) 0.0318(7) Uani 1 1 d .
C3 C 0.58980(14) 0.0694(3) 0.23060(17) 0.0386(8) Uani 1 1 d .
H3C H 0.6064 -0.0050 0.2487 0.046 Uiso 1 1 calc R
H3B H 0.6049 0.0916 0.1980 0.046 Uiso 1 1 calc R
C4 C 0.60958(17) 0.1561(3) 0.28618(18) 0.0484(9) Uani 1 1 d .
C5 C 0.61790(15) 0.1888(3) 0.39669(19) 0.0448(9) Uani 1 1 d .
H5C H 0.6526 0.2268 0.3988 0.054 Uiso 1 1 calc R
H5B H 0.6286 0.1304 0.4314 0.054 Uiso 1 1 calc R
C6 C 0.57889(17) 0.2753(4) 0.4077(2) 0.0511(9) Uani 1 1 d .
H6D H 0.5668 0.3307 0.3720 0.077 Uiso 1 1 calc R
H6E H 0.5989 0.3143 0.4494 0.077 Uiso 1 1 calc R
H6F H 0.5459 0.2365 0.4088 0.077 Uiso 1 1 calc R
C7 C 0.37976(13) 0.1162(3) 0.11297(17) 0.0356(7) Uani 1 1 d .
H7 H 0.3837 0.0319 0.1142 0.043 Uiso 1 1 calc R
C8 C 0.32517(13) 0.1554(3) 0.11116(16) 0.0336(7) Uani 1 1 d .
C15 C 0.27766(14) 0.0700(3) 0.09214(17) 0.0361(7) Uani 1 1 d .
C16 C 0.28441(16) -0.0461(3) 0.11055(19) 0.0461(9) Uani 1 1 d .
H16 H 0.3190 -0.0716 0.1430 0.055 Uiso 1 1 calc R
C17 C 0.24006(15) -0.1236(3) 0.08101(18) 0.0436(8) Uani 1 1 d .
H17 H 0.2453 -0.2008 0.0940 0.052 Uiso 1 1 calc R
C18 C 0.18846(16) -0.0889(3) 0.03278(18) 0.0449(8) Uani 1 1 d .
H18 H 0.1593 -0.1425 0.0130 0.054 Uiso 1 1 calc R
C13 C 0.18001(15) 0.0240(3) 0.01396(18) 0.0424(8) Uani 1 1 d .
H13 H 0.1450 0.0473 -0.0187 0.051 Uiso 1 1 calc R
C14 C 0.22418(14) 0.1063(3) 0.04374(18) 0.0407(8) Uani 1 1 d .
H14C H 0.2180 0.1837 0.0315 0.049 Uiso 1 1 calc R
C9 C 0.32153(14) 0.2713(3) 0.12979(16) 0.0350(7) Uani 1 1 d .
H9 H 0.3344 0.3273 0.1051 0.042 Uiso 1 1 calc R
C10 C 0.27536(16) 0.3151(3) 0.14714(19) 0.0442(8) Uani 1 1 d .
C11 C 0.23707(16) 0.4888(3) 0.17167(19) 0.0489(9) Uani 1 1 d .
H11C H 0.2574 0.5467 0.2048 0.059 Uiso 1 1 calc R
H11B H 0.2205 0.4330 0.1920 0.059 Uiso 1 1 calc R
C12 C 0.19078(16) 0.5445(4) 0.11262(19) 0.0495(9) Uani 1 1 d .
H12D H 0.2074 0.5792 0.0846 0.074 Uiso 1 1 calc R
H12B H 0.1720 0.6028 0.1278 0.074 Uiso 1 1 calc R
H12C H 0.1633 0.4871 0.0876 0.074 Uiso 1 1 calc R
C19 C 0.34710(16) 0.0982(3) 0.25436(18) 0.0444(8) Uani 1 1 d .
H19 H 0.3082 0.0664 0.2340 0.053 Uiso 1 1 calc R
C20 C 0.36146(15) 0.2094(3) 0.28264(17) 0.0414(8) Uani 1 1 d .
H20 H 0.3346 0.2679 0.2853 0.050 Uiso 1 1 calc R
C21 C 0.42127(15) 0.2210(3) 0.30573(19) 0.0455(8) Uani 1 1 d .
H21 H 0.4433 0.2898 0.3276 0.055 Uiso 1 1 calc R
C22 C 0.44523(16) 0.1147(3) 0.29302(17) 0.0402(8) Uani 1 1 d .
H22 H 0.4859 0.0979 0.3050 0.048 Uiso 1 1 calc R
C23 C 0.39848(16) 0.0381(3) 0.26183(19) 0.0468(9) Uani 1 1 d .
H23 H 0.4009 -0.0413 0.2474 0.056 Uiso 1 1 calc R
C24 C 0.15552(14) 0.9430(3) 0.34936(17) 0.0378(7) Uani 1 1 d .
C25 C 0.21966(14) 0.9874(3) 0.33514(18) 0.0396(8) Uani 1 1 d .
C26 C 0.29142(15) 0.8297(3) 0.30876(19) 0.0435(8) Uani 1 1 d .
H26A H 0.3152 0.8287 0.2835 0.052 Uiso 1 1 calc R
H26B H 0.3143 0.8603 0.3528 0.052 Uiso 1 1 calc R
C27 C 0.27362(16) 0.7056(3) 0.31594(19) 0.0453(8) Uani 1 1 d .
C28 C 0.30714(16) 0.5322(3) 0.37848(19) 0.0454(9) Uani 1 1 d .
H28A H 0.3437 0.4920 0.3965 0.055 Uiso 1 1 calc R
H28B H 0.2826 0.4947 0.3372 0.055 Uiso 1 1 calc R
C29 C 0.27923(16) 0.5299(3) 0.42823(19) 0.0459(9) Uani 1 1 d .
H29A H 0.3084 0.5324 0.4728 0.069 Uiso 1 1 calc R
H29B H 0.2572 0.4603 0.4223 0.069 Uiso 1 1 calc R
H29C H 0.2544 0.5956 0.4210 0.069 Uiso 1 1 calc R
C30 C 0.12288(14) 1.0777(3) 0.23161(17) 0.0352(7) Uani 1 1 d .
H30 H 0.1471 1.0986 0.2079 0.042 Uiso 1 1 calc R
C31 C 0.06404(14) 1.1046(3) 0.19545(17) 0.0383(7) Uani 1 1 d .
C32 C 0.04637(16) 1.1819(3) 0.13498(18) 0.0455(9) Uani 1 1 d .
C33 C 0.07874(17) 1.1912(3) 0.09740(19) 0.0457(9) Uani 1 1 d .
H33 H 0.1106 1.1439 0.1072 0.055 Uiso 1 1 calc R
C34 C 0.06446(15) 1.2706(3) 0.04470(19) 0.0446(8) Uani 1 1 d .
H34 H 0.0860 1.2729 0.0189 0.054 Uiso 1 1 calc R
C35 C 0.01954(16) 1.3439(3) 0.03095(19) 0.0488(9) Uani 1 1 d .
H35 H 0.0111 1.3981 -0.0031 0.059 Uiso 1 1 calc R
C36 C -0.01403(18) 1.3374(3) 0.06839(19) 0.0485(9) Uani 1 1 d .
H36 H -0.0462 1.3845 0.0575 0.058 Uiso 1 1 calc R
C37 C 0.00078(16) 1.2592(3) 0.12294(18) 0.0450(9) Uani 1 1 d .
H37 H -0.0194 1.2593 0.1502 0.054 Uiso 1 1 calc R
C38 C 0.02378(14) 1.0483(3) 0.21615(19) 0.0435(8) Uani 1 1 d .
H38 H 0.0356 1.0547 0.2646 0.052 Uiso 1 1 calc R
C39 C -0.03764(14) 1.0417(3) 0.18249(18) 0.0407(8) Uani 1 1 d .
C40 C -0.12321(14) 1.0048(3) 0.19973(19) 0.0441(8) Uani 1 1 d .
H40A H -0.1358 0.9622 0.1581 0.053 Uiso 1 1 calc R
H40B H -0.1441 1.0773 0.1919 0.053 Uiso 1 1 calc R
C41 C -0.13253(16) 0.9347(3) 0.25302(19) 0.0464(9) Uani 1 1 d .
H41A H -0.1058 0.8717 0.2665 0.070 Uiso 1 1 calc R
H41B H -0.1710 0.9049 0.2355 0.070 Uiso 1 1 calc R
H41C H -0.1267 0.9831 0.2909 0.070 Uiso 1 1 calc R
C42 C 0.03078(16) 0.9181(3) 0.09057(18) 0.0438(8) Uani 1 1 d .
H42 H 0.0099 0.9806 0.0603 0.053 Uiso 1 1 calc R
C43 C 0.00778(16) 0.8363(3) 0.11973(19) 0.0475(9) Uani 1 1 d .
H43 H -0.0323 0.8335 0.1146 0.057 Uiso 1 1 calc R
C44 C 0.05122(16) 0.7601(3) 0.15890(18) 0.0453(9) Uani 1 1 d .
H44 H 0.0465 0.6949 0.1849 0.054 Uiso 1 1 calc R
C45 C 0.10420(16) 0.7941(3) 0.15384(19) 0.0449(8) Uani 1 1 d .
H45 H 0.1416 0.7561 0.1747 0.054 Uiso 1 1 calc R
C46 C 0.09045(16) 0.8889(3) 0.11060(18) 0.0447(8) Uani 1 1 d .
H46 H 0.1176 0.9307 0.0970 0.054 Uiso 1 1 calc R
Co1 Co 0.388105(19) 0.18798(4) 0.20415(2) 0.03942(13) Uani 1 1 d .
Co2 Co 0.07324(2) 0.92819(4) 0.19339(2) 0.04110(14) Uani 1 1 d .
O1 O 0.64235(11) 0.2335(2) 0.29129(12) 0.0469(6) Uani 1 1 d .
O2 O 0.58858(11) 0.1340(2) 0.33099(13) 0.0502(7) Uani 1 1 d .
O3 O 0.24179(10) 0.2605(2) 0.16071(13) 0.0434(6) Uani 1 1 d .
O4 O 0.27649(11) 0.4311(2) 0.14775(12) 0.0443(6) Uani 1 1 d .
O5 O 0.22960(11) 0.6606(2) 0.28097(13) 0.0482(6) Uani 1 1 d .
O6 O 0.31575(11) 0.6559(2) 0.36615(13) 0.0459(6) Uani 1 1 d .
O7 O -0.06614(10) 1.0488(2) 0.12234(12) 0.0461(6) Uani 1 1 d .
O8 O -0.06064(9) 1.0256(2) 0.22678(12) 0.0400(5) Uani 1 1 d .
S2 S 0.45761(4) 0.31492(7) 0.20304(4) 0.0394(2) Uani 1 1 d .
S1 S 0.51249(3) 0.05193(7) 0.18770(4) 0.03168(17) Uani 1 1 d .
S3 S 0.11083(4) 0.83900(8) 0.29507(5) 0.0441(2) Uani 1 1 d .
S4 S 0.23083(4) 0.92450(9) 0.26758(5) 0.0482(2) Uani 1 1 d .

loop_
_atom_site_aniso_label
_atom_site_aniso_U_11
_atom_site_aniso_U_22
_atom_site_aniso_U_33
_atom_site_aniso_U_23
_atom_site_aniso_U_13
_atom_site_aniso_U_12
B4 0.0350(19) 0.0311(19) 0.041(2) 0.0025(16) 0.0101(17) 0.0008(15)
B7 0.0359(19) 0.037(2) 0.037(2) 0.0009(16) 0.0096(16) 0.0027(16)
B3 0.0305(18) 0.0284(18) 0.0372(19) -0.0023(15) 0.0093(15) 0.0020(14)
B11 0.0342(19) 0.039(2) 0.0334(19) -0.0029(16) 0.0097(16) 0.0042(16)
B10 0.0348(19) 0.047(2) 0.0289(18) -0.0004(16) 0.0111(16) 0.0020(16)
B6 0.0342(18) 0.0325(19) 0.0354(19) 0.0034(15) 0.0132(16) -0.0013(15)
B5 0.038(2) 0.035(2) 0.035(2) 0.0069(16) 0.0079(16) -0.0021(16)
B8 0.040(2) 0.043(2) 0.036(2) 0.0028(17) 0.0110(17) -0.0007(17)
B12 0.037(2) 0.050(2) 0.033(2) 0.0031(18) 0.0098(17) 0.0057(18)
B9 0.039(2) 0.053(3) 0.036(2) 0.0070(18) 0.0126(17) -0.0030(18)
B15 0.039(2) 0.052(2) 0.036(2) -0.0023(18) 0.0122(17) -0.0049(18)
B14 0.038(2) 0.046(2) 0.040(2) -0.0041(18) 0.0157(17) -0.0030(17)
B13 0.0296(18) 0.039(2) 0.040(2) -0.0001(17) 0.0135(16) -0.0027(15)
B20 0.0330(19) 0.047(2) 0.046(2) -0.0021(18) 0.0115(18) -0.0079(17)
B21 0.033(2) 0.051(2) 0.047(2) -0.0024(19) 0.0108(18) -0.0032(18)
B16 0.036(2) 0.045(2) 0.038(2) 0.0010(18) 0.0097(17) -0.0006(17)
B17 0.039(2) 0.047(2) 0.043(2) -0.0047(19) 0.0113(18) -0.0051(18)
B18 0.041(2) 0.052(3) 0.043(2) -0.0067(19) 0.0137(19) -0.0044(19)
B19 0.036(2) 0.045(2) 0.044(2) -0.0068(18) 0.0104(18) -0.0053(17)
B22 0.036(2) 0.047(2) 0.046(2) -0.0035(19) 0.0109(18) -0.0031(18)
C2 0.0326(16) 0.0284(16) 0.0374(17) -0.0008(13) 0.0116(14) -0.0022(13)
C1 0.0283(15) 0.0306(16) 0.0341(17) 0.0006(13) 0.0101(13) -0.0001(12)
C3 0.0325(16) 0.0358(18) 0.0380(18) 0.0042(14) 0.0040(14) 0.0019(14)
C4 0.051(2) 0.045(2) 0.0341(19) 0.0032(16) 0.0005(17) -0.0164(17)
C5 0.0422(19) 0.047(2) 0.048(2) -0.0117(17) 0.0204(17) -0.0196(16)
C6 0.049(2) 0.052(2) 0.051(2) -0.0117(18) 0.0192(18) -0.0129(18)
C7 0.0263(15) 0.0348(17) 0.0414(18) -0.0010(14) 0.0091(14) -0.0017(13)
C8 0.0328(16) 0.0343(17) 0.0366(17) 0.0041(14) 0.0169(14) 0.0009(13)
C15 0.0310(16) 0.0400(18) 0.0410(18) 0.0017(15) 0.0183(14) -0.0015(14)
C16 0.044(2) 0.041(2) 0.045(2) 0.0016(16) 0.0099(17) -0.0096(16)
C17 0.0401(19) 0.043(2) 0.045(2) -0.0104(16) 0.0153(16) -0.0108(16)
C18 0.045(2) 0.043(2) 0.0409(19) -0.0157(16) 0.0115(16) -0.0108(16)
C13 0.0400(19) 0.044(2) 0.0416(19) -0.0072(16) 0.0152(16) -0.0135(16)
C14 0.0307(16) 0.044(2) 0.047(2) 0.0033(16) 0.0146(15) -0.0051(14)
C9 0.0391(17) 0.0367(17) 0.0316(16) 0.0021(14) 0.0166(14) 0.0045(14)
C10 0.045(2) 0.044(2) 0.044(2) 0.0074(16) 0.0187(17) 0.0148(17)
C11 0.050(2) 0.046(2) 0.047(2) 0.0084(17) 0.0159(18) 0.0203(17)
C12 0.044(2) 0.053(2) 0.048(2) 0.0113(18) 0.0146(17) 0.0134(17)
C19 0.0426(19) 0.047(2) 0.0399(19) 0.0144(16) 0.0123(16) -0.0012(16)
C20 0.0408(18) 0.047(2) 0.0336(17) 0.0125(15) 0.0122(15) 0.0049(15)
C21 0.0409(19) 0.049(2) 0.041(2) 0.0032(16) 0.0113(16) 0.0027(16)
C22 0.0434(19) 0.044(2) 0.0358(18) 0.0090(15) 0.0183(15) 0.0004(16)
C23 0.044(2) 0.045(2) 0.044(2) 0.0099(17) 0.0103(16) 0.0021(16)
C24 0.0336(17) 0.0413(19) 0.0372(18) -0.0006(15) 0.0129(14) -0.0036(14)
C25 0.0293(16) 0.0435(19) 0.0426(19) 0.0035(15) 0.0107(15) -0.0002(14)
C26 0.0422(19) 0.043(2) 0.043(2) 0.0091(16) 0.0142(16) 0.0082(16)
C27 0.042(2) 0.044(2) 0.044(2) 0.0022(17) 0.0115(17) 0.0071(17)
C28 0.0424(19) 0.045(2) 0.047(2) 0.0153(17) 0.0159(17) 0.0093(16)
C29 0.050(2) 0.0393(19) 0.045(2) 0.0157(16) 0.0157(17) 0.0001(16)
C30 0.0309(16) 0.0370(17) 0.0378(18) -0.0024(14) 0.0137(14) 0.0027(13)
C31 0.0317(16) 0.044(2) 0.0359(17) -0.0049(15) 0.0103(14) 0.0018(14)
C32 0.0410(19) 0.051(2) 0.0377(19) 0.0008(16) 0.0087(16) 0.0087(16)
C33 0.049(2) 0.041(2) 0.042(2) 0.0058(16) 0.0135(17) 0.0088(16)
C34 0.0415(19) 0.0392(19) 0.047(2) 0.0064(16) 0.0113(16) -0.0019(15)
C35 0.047(2) 0.050(2) 0.043(2) 0.0147(17) 0.0114(17) 0.0105(17)
C36 0.058(2) 0.039(2) 0.048(2) 0.0142(17) 0.0209(19) 0.0113(17)
C37 0.050(2) 0.041(2) 0.0383(19) 0.0065(16) 0.0114(17) 0.0113(16)
C38 0.0313(17) 0.054(2) 0.045(2) -0.0063(17) 0.0151(15) 0.0008(15)
C39 0.0323(16) 0.045(2) 0.042(2) -0.0074(16) 0.0108(15) -0.0050(15)
C40 0.0324(17) 0.048(2) 0.048(2) 0.0061(17) 0.0124(16) -0.0080(15)
C41 0.046(2) 0.048(2) 0.0422(19) -0.0036(17) 0.0147(17) -0.0160(17)
C42 0.0454(19) 0.048(2) 0.0383(19) -0.0096(16) 0.0169(16) -0.0111(16)
C43 0.043(2) 0.045(2) 0.048(2) -0.0053(17) 0.0117(17) -0.0129(16)
C44 0.045(2) 0.046(2) 0.041(2) -0.0093(16) 0.0128(16) -0.0108(16)
C45 0.046(2) 0.042(2) 0.047(2) -0.0144(17) 0.0183(17) -0.0076(16)
C46 0.050(2) 0.043(2) 0.044(2) -0.0146(17) 0.0220(17) -0.0108(17)
Co1 0.0333(2) 0.0429(3) 0.0427(3) 0.0033(2) 0.0158(2) 0.00160(19)
Co2 0.0401(3) 0.0464(3) 0.0377(3) -0.0093(2) 0.0166(2) -0.0034(2)
O1 0.0482(14) 0.0451(15) 0.0408(14) -0.0038(11) 0.0107(11) -0.0146(12)
O2 0.0514(15) 0.0459(15) 0.0481(15) -0.0139(12) 0.0146(13) -0.0196(12)
O3 0.0387(13) 0.0430(14) 0.0484(14) 0.0055(11) 0.0171(12) 0.0107(11)
O4 0.0484(14) 0.0408(14) 0.0442(14) 0.0104(11) 0.0191(12) 0.0151(11)
O5 0.0518(15) 0.0458(15) 0.0423(14) -0.0123(12) 0.0140(12) -0.0012(12)
O6 0.0469(14) 0.0437(14) 0.0445(14) 0.0146(11) 0.0155(12) 0.0060(11)
O7 0.0398(13) 0.0502(15) 0.0402(14) -0.0039(12) 0.0077(11) -0.0082(11)
O8 0.0307(12) 0.0432(13) 0.0434(14) -0.0012(11) 0.0122(10) 0.0009(10)
S2 0.0416(5) 0.0342(4) 0.0407(5) -0.0062(4) 0.0148(4) -0.0031(3)
S1 0.0298(4) 0.0320(4) 0.0310(4) 0.0036(3) 0.0097(3) 0.0004(3)
S3 0.0437(5) 0.0399(5) 0.0434(5) -0.0046(4) 0.0119(4) -0.0093(4)
S4 0.0420(5) 0.0513(6) 0.0475(5) 0.0042(4) 0.0138(4) 0.0084(4)

loop_
_atom_type_symbol
_atom_type_description
_atom_type_scat_dispersion_real
_atom_type_scat_dispersion_imag
_atom_type_scat_source
C C 0.0033 0.0016 'International Tables Vol C Tables 4.2.6.8 and 6.1.1.4'
H H 0.0000 0.0000 'International Tables Vol C Tables 4.2.6.8 and 6.1.1.4'
B B 0.0013 0.0007 'International Tables Vol C Tables 4.2.6.8 and 6.1.1.4'
O O 0.0106 0.0060 'International Tables Vol C Tables 4.2.6.8 and 6.1.1.4'
S S 0.1246 0.1234 'International Tables Vol C Tables 4.2.6.8 and 6.1.1.4'
Co Co 0.3494 0.9721 'International Tables Vol C Tables 4.2.6.8 and 6.1.1.4'

loop_
_geom_angle_atom_site_label_1
_geom_angle_atom_site_label_2
_geom_angle_atom_site_label_3
_geom_angle
C2 B4 B8 106.4(3)
C2 B4 B7 105.7(3)
B8 B4 B7 60.7(2)
C2 B4 B5 59.0(2)
B8 B4 B5 60.8(2)
B7 B4 B5 109.0(3)
C2 B4 B3 58.4(2)
B8 B4 B3 108.3(3)
B7 B4 B3 59.9(2)
B5 B4 B3 107.4(3)
C2 B4 H4A 124.0
B8 B4 H4A 121.3
B7 B4 H4A 121.7
B5 B4 H4A 121.3
B3 B4 H4A 122.1
B4 B7 B11 110.4(3)
B4 B7 B3 61.2(2)
B11 B7 B3 61.4(2)
B4 B7 B8 59.6(2)
B11 B7 B8 108.3(3)
B3 B7 B8 108.5(3)
B4 B7 B12 108.1(3)
B11 B7 B12 60.2(2)
B3 B7 B12 109.0(3)
B8 B7 B12 59.5(2)
B4 B7 H7A 120.9
B11 B7 H7A 120.5
B3 B7 H7A 120.6
B8 B7 H7A 122.3
B12 B7 H7A 121.9
C7 B3 C2 118.7(3)
C7 B3 C1 116.7(3)
C2 B3 C1 62.47(19)
C7 B3 B7 131.2(3)
C2 B3 B7 104.4(3)
C1 B3 B7 102.4(3)
C7 B3 B4 127.9(3)
C2 B3 B4 57.8(2)
C1 B3 B4 106.1(2)
B7 B3 B4 58.9(2)
C7 B3 B11 121.1(3)
C2 B3 B11 107.3(3)
C1 B3 B11 56.22(19)
B7 B3 B11 59.1(2)
B4 B3 B11 106.7(3)
C1 B11 B10 58.2(2)
C1 B11 B7 105.7(3)
B10 B11 B7 107.2(3)
C1 B11 B12 104.4(3)
B10 B11 B12 58.9(2)
B7 B11 B12 60.3(2)
C1 B11 B3 60.0(2)
B10 B11 B3 107.7(3)
B7 B11 B3 59.5(2)
B12 B11 B3 107.6(3)
C1 B11 H11A 124.0
B10 B11 H11A 122.4
B7 B11 H11A 122.3
B12 B11 H11A 122.8
B3 B11 H11A 121.3
C1 B10 B12 106.0(3)
C1 B10 B11 58.2(2)
B12 B10 B11 60.9(2)
C1 B10 B9 105.5(3)
B12 B10 B9 60.8(2)
B11 B10 B9 108.8(3)
C1 B10 B6 58.6(2)
B12 B10 B6 107.6(3)
B11 B10 B6 106.5(3)
B9 B10 B6 59.3(2)
C1 B10 H10A 124.2
B12 B10 H10A 121.5
B11 B10 H10A 121.7
B9 B10 H10A 121.8
B6 B10 H10A 122.7
C1 B6 C2 62.73(19)
C1 B6 B9 104.8(3)
C2 B6 B9 105.4(3)
C1 B6 B5 108.2(3)
C2 B6 B5 57.9(2)
B9 B6 B5 60.2(2)
C1 B6 B10 57.2(2)
C2 B6 B10 107.8(3)
B9 B6 B10 59.8(2)
B5 B6 B10 108.5(3)
C1 B6 H6A 122.4
C2 B6 H6A 122.1
B9 B6 H6A 123.6
B5 B6 H6A 121.6
B10 B6 H6A 122.1
C2 B5 B4 58.6(2)
C2 B5 B9 106.5(3)
B4 B5 B9 107.3(3)
C2 B5 B6 59.9(2)
B4 B5 B6 107.3(3)
B9 B5 B6 59.5(2)
C2 B5 B8 105.2(3)
B4 B5 B8 59.5(2)
B9 B5 B8 59.3(2)
B6 B5 B8 106.4(3)
C2 B5 H5A 123.2
B4 B5 H5A 122.1
B9 B5 H5A 122.2
B6 B5 H5A 122.1
B8 B5 H5A 123.2
B4 B8 B9 108.2(3)
B4 B8 B12 109.0(3)
B9 B8 B12 60.7(2)
B4 B8 B7 59.7(2)
B9 B8 B7 108.0(3)
B12 B8 B7 60.4(2)
B4 B8 B5 59.7(2)
B9 B8 B5 60.2(2)
B12 B8 B5 109.1(3)
B7 B8 B5 107.3(3)
B4 B8 H8A 121.6
B9 B8 H8A 121.5
B12 B8 H8A 120.6
B7 B8 H8A 122.2
B5 B8 H8A 121.8
B10 B12 B8 108.5(3)
B10 B12 B9 60.4(2)
B8 B12 B9 59.5(2)
B10 B12 B11 60.1(2)
B8 B12 B11 108.3(3)
B9 B12 B11 107.9(3)
B10 B12 B7 107.5(3)
B8 B12 B7 60.1(2)
B9 B12 B7 106.9(3)
B11 B12 B7 59.5(2)
B10 B12 H12A 121.4
B8 B12 H12A 121.4
B9 B12 H12A 122.2
B11 B12 H12A 121.7
B7 B12 H12A 122.4
B8 B9 B6 107.9(3)
B8 B9 B10 107.6(3)
B6 B9 B10 61.0(2)
B8 B9 B5 60.5(2)
B6 B9 B5 60.3(2)
B10 B9 B5 109.7(3)
B8 B9 B12 59.9(2)
B6 B9 B12 107.5(3)
B10 B9 B12 58.9(2)
B5 B9 B12 108.6(3)
B8 B9 H9A 122.0
B6 B9 H9A 121.6
B10 B9 H9A 121.4
B5 B9 H9A 120.6
B12 B9 H9A 122.3
C24 B15 B14 59.2(2)
C24 B15 B17 107.1(3)
B14 B15 B17 106.5(3)
C24 B15 B18 105.6(3)
B14 B15 B18 58.2(2)
B17 B15 B18 60.1(2)
C24 B15 B16 61.0(2)
B14 B15 B16 108.1(3)
B17 B15 B16 59.3(2)
B18 B15 B16 107.3(3)
C24 B15 H15A 122.4
B14 B15 H15A 122.7
B17 B15 H15A 122.3
B18 B15 H15A 123.0
B16 B15 H15A 121.3
C24 B14 B18 109.0(3)
C24 B14 B15 59.1(2)
B18 B14 B15 62.6(3)
C24 B14 B19 107.2(3)
B18 B14 B19 62.4(3)
B15 B14 B19 111.6(3)
C24 B14 B13 58.0(2)
B18 B14 B13 110.0(3)
B15 B14 B13 107.2(3)
B19 B14 B13 60.2(2)
C24 B14 H14A 123.4
B18 B14 H14A 119.1
B15 B14 H14A 120.5
B19 B14 H14A 120.2
B13 B14 H14A 122.5
C30 B13 C24 118.7(3)
C30 B13 C25 114.1(3)
C24 B13 C25 64.6(2)
C30 B13 B19 132.3(3)
C24 B13 B19 103.6(3)
C25 B13 B19 102.9(3)
C30 B13 B20 120.5(3)
C24 B13 B20 108.2(3)
C25 B13 B20 56.7(2)
B19 B13 B20 58.3(2)
C30 B13 B14 131.5(3)
C24 B13 B14 56.2(2)
C25 B13 B14 105.6(3)
B19 B13 B14 57.6(2)
B20 B13 B14 104.1(3)
C25 B20 B19 106.6(3)
C25 B20 B21 57.6(2)
B19 B20 B21 108.7(3)
C25 B20 B22 104.9(3)
B19 B20 B22 60.9(2)
B21 B20 B22 59.8(2)
C25 B20 B13 59.4(2)
B19 B20 B13 60.3(2)
B21 B20 B13 107.0(3)
B22 B20 B13 108.2(3)
C25 B20 H20A 124.2
B19 B20 H20A 121.0
B21 B20 H20A 122.3
B22 B20 H20A 122.1
B13 B20 H20A 121.7
C25 B21 B17 105.7(3)
C25 B21 B22 106.1(3)
B17 B21 B22 59.8(3)
C25 B21 B20 58.7(2)
B17 B21 B20 107.5(3)
B22 B21 B20 60.2(2)
C25 B21 B16 58.8(2)
B17 B21 B16 59.6(2)
B22 B21 B16 107.2(3)
B20 B21 B16 106.6(3)
C25 B21 H21A 123.7
B17 B21 H21A 122.3
B22 B21 H21A 122.0
B20 B21 H21A 122.1
B16 B21 H21A 122.5
C25 B16 C24 64.4(2)
C25 B16 B17 104.0(3)
C24 B16 B17 103.8(3)
C25 B16 B15 108.1(3)
C24 B16 B15 56.2(2)
B17 B16 B15 59.9(2)
C25 B16 B21 57.1(2)
C24 B16 B21 108.4(3)
B17 B16 B21 59.1(2)
B15 B16 B21 108.0(3)
C25 B16 H16A 121.8
C24 B16 H16A 122.1
B17 B16 H16A 124.7
B15 B16 H16A 122.2
B21 B16 H16A 122.1
B21 B17 B22 60.6(3)
B21 B17 B16 61.3(2)
B22 B17 B16 109.2(3)
B21 B17 B15 110.5(3)
B22 B17 B15 108.8(3)
B16 B17 B15 60.8(2)
B21 B17 B18 109.0(3)
B22 B17 B18 59.8(2)
B16 B17 B18 108.5(3)
B15 B17 B18 60.0(2)
B21 B17 H17A 120.2
B22 B17 H17A 121.4
B16 B17 H17A 120.9
B15 B17 H17A 120.7
B18 B17 H17A 121.9
B14 B18 B22 109.6(3)
B14 B18 B15 59.2(2)
B22 B18 B15 108.7(3)
B14 B18 B17 107.3(3)
B22 B18 B17 59.7(2)
B15 B18 B17 59.9(2)
B14 B18 B19 60.3(2)
B22 B18 B19 60.9(2)
B15 B18 B19 107.4(3)
B17 B18 B19 107.2(3)
B14 B18 H18A 121.5
B22 B18 H18A 120.5
B15 B18 H18A 122.0
B17 B18 H18A 122.5
B19 B18 H18A 121.9
B14 B19 B20 110.1(3)
B14 B19 B18 57.3(2)
B20 B19 B18 107.6(3)
B14 B19 B22 105.5(3)
B20 B19 B22 60.0(2)
B18 B19 B22 58.8(2)
B14 B19 B13 62.2(2)
B20 B19 B13 61.4(2)
B18 B19 B13 107.6(3)
B22 B19 B13 108.3(3)
B14 B19 H19A 122.0
B20 B19 H19A 120.4
B18 B19 H19A 123.5
B22 B19 H19A 123.0
B13 B19 H19A 120.3
B17 B22 B18 60.5(3)
B17 B22 B21 59.5(2)
B18 B22 B21 108.7(3)
B17 B22 B20 107.0(3)
B18 B22 B20 108.1(3)
B21 B22 B20 59.9(2)
B17 B22 B19 107.4(3)
B18 B22 B19 60.3(2)
B21 B22 B19 107.2(3)
B20 B22 B19 59.1(2)
B17 B22 H22A 122.2
B18 B22 H22A 120.9
B21 B22 H22A 121.8
B20 B22 H22A 122.3
B19 B22 H22A 122.3
B4 C2 B5 62.4(2)
B4 C2 B3 63.9(2)
B5 C2 B3 114.6(3)
B4 C2 S2 123.9(2)
B5 C2 S2 126.9(2)
B3 C2 S2 112.8(2)
B4 C2 B6 112.1(3)
B5 C2 B6 62.2(2)
B3 C2 B6 110.3(2)
S2 C2 B6 119.7(2)
B4 C2 C1 108.7(2)
B5 C2 C1 107.5(2)
B3 C2 C1 59.88(18)
S2 C2 C1 116.1(2)
B6 C2 C1 57.59(18)
B10 C1 B11 63.6(2)
B10 C1 B6 64.2(2)
B11 C1 B6 115.4(3)
B10 C1 B3 115.0(3)
B11 C1 B3 63.8(2)
B6 C1 B3 110.2(2)
B10 C1 S1 123.2(2)
B11 C1 S1 118.7(2)
B6 C1 S1 120.7(2)
B3 C1 S1 114.0(2)
B10 C1 C2 110.8(2)
B11 C1 C2 109.4(2)
B6 C1 C2 59.68(19)
B3 C1 C2 57.65(18)
S1 C1 C2 118.7(2)
C4 C3 S1 115.8(3)
C4 C3 H3C 108.3
S1 C3 H3C 108.3
C4 C3 H3B 108.3
S1 C3 H3B 108.3
H3C C3 H3B 107.4
O1 C4 O2 123.4(4)
O1 C4 C3 124.9(4)
O2 C4 C3 111.6(3)
O2 C5 C6 109.6(3)
O2 C5 H5C 109.7
C6 C5 H5C 109.7
O2 C5 H5B 109.7
C6 C5 H5B 109.7
H5C C5 H5B 108.2
C5 C6 H6D 109.5
C5 C6 H6E 109.5
H6D C6 H6E 109.5
C5 C6 H6F 109.5
H6D C6 H6F 109.5
H6E C6 H6F 109.5
C8 C7 B3 126.8(3)
C8 C7 Co1 68.35(19)
B3 C7 Co1 112.3(2)
C8 C7 H7 113.5
B3 C7 H7 113.5
Co1 C7 H7 113.5
C9 C8 C7 117.5(3)
C9 C8 C15 124.8(3)
C7 C8 C15 117.6(3)
C9 C8 Co1 69.92(19)
C7 C8 Co1 70.83(19)
C15 C8 Co1 128.5(2)
C16 C15 C14 118.3(3)
C16 C15 C8 124.6(3)
C14 C15 C8 116.3(3)
C17 C16 C15 120.6(3)
C17 C16 H16 119.7
C15 C16 H16 119.7
C18 C17 C16 121.2(4)
C18 C17 H17 119.4
C16 C17 H17 119.4
C13 C18 C17 120.0(3)
C13 C18 H18 120.0
C17 C18 H18 120.0
C18 C13 C14 120.5(3)
C18 C13 H13 119.8
C14 C13 H13 119.8
C15 C14 C13 119.5(3)
C15 C14 H14C 120.2
C13 C14 H14C 120.2
C8 C9 C10 123.7(3)
C8 C9 Co1 69.83(19)
C10 C9 Co1 116.8(2)
C8 C9 H9 113.2
C10 C9 H9 113.2
Co1 C9 H9 113.2
O3 C10 O4 122.9(3)
O3 C10 C9 127.6(3)
O4 C10 C9 109.5(3)
O4 C11 C12 107.6(3)
O4 C11 H11C 110.2
C12 C11 H11C 110.2
O4 C11 H11B 110.2
C12 C11 H11B 110.2
H11C C11 H11B 108.5
C11 C12 H12D 109.5
C11 C12 H12B 109.5
H12D C12 H12B 109.5
C11 C12 H12C 109.5
H12D C12 H12C 109.5
H12B C12 H12C 109.5
C20 C19 C23 109.2(3)
C20 C19 Co1 71.2(2)
C23 C19 Co1 71.0(2)
C20 C19 H19 125.4
C23 C19 H19 125.4
Co1 C19 H19 125.4
C21 C20 C19 107.4(3)
C21 C20 Co1 69.3(2)
C19 C20 Co1 69.2(2)
C21 C20 H20 126.3
C19 C20 H20 126.3
Co1 C20 H20 126.3
C20 C21 C22 109.1(3)
C20 C21 Co1 71.3(2)
C22 C21 Co1 70.1(2)
C20 C21 H21 125.4
C22 C21 H21 125.4
Co1 C21 H21 125.4
C23 C22 C21 106.7(3)
C23 C22 Co1 70.7(2)
C21 C22 Co1 69.1(2)
C23 C22 H22 126.6
C21 C22 H22 126.6
Co1 C22 H22 126.6
C22 C23 C19 107.6(3)
C22 C23 Co1 69.6(2)
C19 C23 Co1 68.9(2)
C22 C23 H23 126.2
C19 C23 H23 126.2
Co1 C23 H23 126.2
B15 C24 B14 61.7(2)
B15 C24 B13 115.7(3)
B14 C24 B13 65.8(2)
B15 C24 S3 126.4(3)
B14 C24 S3 124.5(2)
B13 C24 S3 112.8(2)
B15 C24 B16 62.8(2)
B14 C24 B16 111.4(3)
B13 C24 B16 108.8(3)
S3 C24 B16 119.8(2)
B15 C24 C25 106.9(2)
B14 C24 C25 108.1(3)
B13 C24 C25 58.60(19)
S3 C24 C25 117.0(2)
B16 C24 C25 56.3(2)
B21 C25 B20 63.6(2)
B21 C25 B16 64.1(2)
B20 C25 B16 114.7(3)
B21 C25 B13 115.4(3)
B20 C25 B13 63.9(2)
B16 C25 B13 109.7(3)
B21 C25 S4 124.7(3)
B20 C25 S4 120.6(3)
B16 C25 S4 120.3(3)
B13 C25 S4 113.1(2)
B21 C25 C24 109.7(3)
B20 C25 C24 107.7(3)
B16 C25 C24 59.2(2)
B13 C25 C24 56.75(19)
S4 C25 C24 118.2(2)
C27 C26 S4 113.0(3)
C27 C26 H26A 109.0
S4 C26 H26A 109.0
C27 C26 H26B 109.0
S4 C26 H26B 109.0
H26A C26 H26B 107.8
O5 C27 O6 125.7(4)
O5 C27 C26 125.7(3)
O6 C27 C26 108.6(3)
O6 C28 C29 106.9(3)
O6 C28 H28A 110.3
C29 C28 H28A 110.3
O6 C28 H28B 110.3
C29 C28 H28B 110.3
H28A C28 H28B 108.6
C28 C29 H29A 109.5
C28 C29 H29B 109.5
H29A C29 H29B 109.5
C28 C29 H29C 109.5
H29A C29 H29C 109.5
H29B C29 H29C 109.5
C31 C30 B13 127.9(3)
C31 C30 Co2 68.22(19)
B13 C30 Co2 111.4(2)
C31 C30 H30 113.4
B13 C30 H30 113.4
Co2 C30 H30 113.4
C30 C31 C38 116.9(3)
C30 C31 C32 119.7(3)
C38 C31 C32 123.2(3)
C30 C31 Co2 72.0(2)
C38 C31 Co2 70.0(2)
C32 C31 Co2 124.5(2)
C33 C32 C37 118.9(3)
C33 C32 C31 121.9(3)
C37 C32 C31 118.5(3)
C32 C33 C34 121.3(4)
C32 C33 H33 119.4
C34 C33 H33 119.4
C35 C34 C33 120.7(4)
C35 C34 H34 119.7
C33 C34 H34 119.7
C34 C35 C36 119.5(4)
C34 C35 H35 120.2
C36 C35 H35 120.2
C35 C36 C37 120.3(4)
C35 C36 H36 119.8
C37 C36 H36 119.8
C32 C37 C36 119.0(4)
C32 C37 H37 120.5
C36 C37 H37 120.5
C31 C38 C39 129.1(3)
C31 C38 Co2 69.4(2)
C39 C38 Co2 118.8(3)
C31 C38 H38 110.9
C39 C38 H38 110.9
Co2 C38 H38 110.9
O7 C39 O8 123.2(3)
O7 C39 C38 126.9(3)
O8 C39 C38 109.9(3)
O8 C40 C41 104.8(3)
O8 C40 H40A 110.8
C41 C40 H40A 110.8
O8 C40 H40B 110.8
C41 C40 H40B 110.8
H40A C40 H40B 108.9
C40 C41 H41A 109.5
C40 C41 H41B 109.5
H41A C41 H41B 109.5
C40 C41 H41C 109.5
H41A C41 H41C 109.5
H41B C41 H41C 109.5
C43 C42 C46 106.6(4)
C43 C42 Co2 71.0(2)
C46 C42 Co2 69.8(2)
C43 C42 H42 126.7
C46 C42 H42 126.7
Co2 C42 H42 126.7
C42 C43 C44 109.5(4)
C42 C43 Co2 69.8(2)
C44 C43 Co2 70.1(2)
C42 C43 H43 125.3
C44 C43 H43 125.3
Co2 C43 H43 125.3
C43 C44 C45 108.1(3)
C43 C44 Co2 70.5(2)
C45 C44 Co2 69.5(2)
C43 C44 H44 125.9
C45 C44 H44 125.9
Co2 C44 H44 125.9
C46 C45 C44 106.0(3)
C46 C45 Co2 70.2(2)
C44 C45 Co2 69.7(2)
C46 C45 H45 127.0
C44 C45 H45 127.0
Co2 C45 H45 127.0
C45 C46 C42 109.7(3)
C45 C46 Co2 70.5(2)
C42 C46 Co2 69.5(2)
C45 C46 H46 125.1
C42 C46 H46 125.1
Co2 C46 H46 125.1
C8 Co1 C9 40.25(13)
C8 Co1 C21 156.22(14)
C9 Co1 C21 127.83(14)
C8 Co1 C19 94.21(14)
C9 Co1 C19 102.92(14)
C21 Co1 C19 66.43(15)
C8 Co1 C22 145.32(14)
C9 Co1 C22 166.64(13)
C21 Co1 C22 40.84(14)
C19 Co1 C22 67.24(14)
C8 Co1 C7 40.82(12)
C9 Co1 C7 72.31(13)
C21 Co1 C7 159.73(14)
C19 Co1 C7 115.16(15)
C22 Co1 C7 119.55(14)
C8 Co1 C20 116.83(13)
C9 Co1 C20 99.05(13)
C21 Co1 C20 39.40(14)
C19 Co1 C20 39.57(14)
C22 Co1 C20 67.59(14)
C7 Co1 C20 152.18(13)
C8 Co1 C23 107.61(14)
C9 Co1 C23 136.68(14)
C21 Co1 C23 67.02(16)
C19 Co1 C23 40.14(15)
C22 Co1 C23 39.69(14)
C7 Co1 C23 100.61(15)
C20 Co1 C23 67.06(15)
C8 Co1 S2 113.79(9)
C9 Co1 S2 94.89(10)
C21 Co1 S2 84.75(11)
C19 Co1 S2 151.18(11)
C22 Co1 S2 91.02(10)
C7 Co1 S2 91.66(9)
C20 Co1 S2 115.71(11)
C23 Co1 S2 128.36(11)
C31 Co2 C38 40.62(14)
C31 Co2 C42 93.73(14)
C38 Co2 C42 101.30(15)
C31 Co2 C46 107.58(15)
C38 Co2 C46 135.97(16)
C42 Co2 C46 40.70(14)
C31 Co2 C45 144.61(15)
C38 Co2 C45 166.33(14)
C42 Co2 C45 68.07(16)
C46 Co2 C45 39.34(15)
C31 Co2 C44 156.83(14)
C38 Co2 C44 127.97(15)
C42 Co2 C44 66.83(15)
C46 Co2 C44 66.40(15)
C45 Co2 C44 40.82(14)
C31 Co2 C43 117.42(15)
C38 Co2 C43 98.87(15)
C42 Co2 C43 39.22(14)
C46 Co2 C43 66.26(15)
C45 Co2 C43 67.46(15)
C44 Co2 C43 39.42(15)
C31 Co2 C30 39.82(12)
C38 Co2 C30 71.20(13)
C42 Co2 C30 116.47(14)
C46 Co2 C30 102.90(14)
C45 Co2 C30 120.73(13)
C44 Co2 C30 160.56(14)
C43 Co2 C30 153.03(14)
C31 Co2 S3 115.73(10)
C38 Co2 S3 97.36(11)
C42 Co2 S3 149.75(11)
C46 Co2 S3 126.66(12)
C45 Co2 S3 89.22(12)
C44 Co2 S3 82.92(11)
C43 Co2 S3 114.47(11)
C30 Co2 S3 91.98(10)
C4 O2 C5 116.4(3)
C10 O4 C11 116.4(3)
C27 O6 C28 116.1(3)
C39 O8 C40 116.7(3)
C2 S2 Co1 104.37(11)
C1 S1 C3 104.58(15)
C24 S3 Co2 104.69(12)
C25 S4 C26 102.96(17)

loop_
_geom_bond_atom_site_label_1
_geom_bond_atom_site_label_2
_geom_bond_distance
B4 C2 1.708(5)
B4 B8 1.770(6)
B4 B7 1.772(6)
B4 B5 1.773(5)
B4 B3 1.813(5)
B4 H4A 1.1000
B7 B11 1.782(5)
B7 B3 1.790(6)
B7 B8 1.791(6)
B7 B12 1.795(6)
B7 H7A 1.1000
B3 C7 1.567(5)
B3 C2 1.719(5)
B3 C1 1.760(5)
B3 B11 1.822(5)
B11 C1 1.689(5)
B11 B10 1.781(5)
B11 B12 1.795(6)
B11 H11A 1.1000
B10 C1 1.689(5)
B10 B12 1.759(5)
B10 B9 1.786(6)
B10 B6 1.808(5)
B10 H10A 1.1000
B6 C1 1.714(5)
B6 C2 1.753(5)
B6 B9 1.776(5)
B6 B5 1.791(5)
B6 H6A 1.1000
B5 C2 1.715(5)
B5 B9 1.788(6)
B5 B8 1.792(6)
B5 H5A 1.1000
B8 B9 1.772(6)
B8 B12 1.779(6)
B8 H8A 1.1000
B12 B9 1.793(6)
B12 H12A 1.1000
B9 H9A 1.1000
B15 C24 1.677(5)
B15 B14 1.721(6)
B15 B17 1.777(6)
B15 B18 1.778(6)
B15 B16 1.794(6)
B15 H15A 1.1000
B14 C24 1.680(5)
B14 B18 1.702(6)
B14 B19 1.758(6)
B14 B13 1.842(6)
B14 H14A 1.1000
B13 C30 1.579(5)
B13 C24 1.713(5)
B13 C25 1.748(5)
B13 B19 1.806(6)
B13 B20 1.825(5)
B20 C25 1.698(6)
B20 B19 1.769(6)
B20 B21 1.780(6)
B20 B22 1.785(6)
B20 H20A 1.1000
B21 C25 1.678(5)
B21 B17 1.759(6)
B21 B22 1.778(6)
B21 B16 1.797(6)
B21 H21A 1.1000
B16 C25 1.708(5)
B16 C24 1.764(5)
B16 B17 1.767(6)
B16 H16A 1.1000
B17 B22 1.764(6)
B17 B18 1.779(6)
B17 H17A 1.1000
B18 B22 1.765(6)
B18 B19 1.792(6)
B18 H18A 1.1000
B19 B22 1.802(6)
B19 H19A 1.1000
B22 H22A 1.1000
C2 S2 1.742(3)
C2 C1 1.805(4)
C1 S1 1.773(3)
C3 C4 1.498(5)
C3 S1 1.819(3)
C3 H3C 0.9700
C3 H3B 0.9700
C4 O1 1.198(4)
C4 O2 1.314(5)
C5 O2 1.469(4)
C5 C6 1.496(5)
C5 H5C 0.9700
C5 H5B 0.9700
C6 H6D 0.9600
C6 H6E 0.9600
C6 H6F 0.9600
C7 C8 1.446(4)
C7 Co1 2.089(3)
C7 H7 0.9800
C8 C9 1.415(5)
C8 C15 1.485(4)
C8 Co1 2.056(3)
C15 C16 1.393(5)
C15 C14 1.412(5)
C16 C17 1.382(5)
C16 H16 0.9300
C17 C18 1.374(5)
C17 H17 0.9300
C18 C13 1.360(5)
C18 H18 0.9300
C13 C14 1.417(5)
C13 H13 0.9300
C14 H14C 0.9300
C9 C10 1.462(5)
C9 Co1 2.057(3)
C9 H9 0.9800
C10 O3 1.191(4)
C10 O4 1.343(4)
C11 O4 1.464(4)
C11 C12 1.499(5)
C11 H11C 0.9700
C11 H11B 0.9700
C12 H12D 0.9600
C12 H12B 0.9600
C12 H12C 0.9600
C19 C20 1.410(5)
C19 C23 1.431(5)
C19 Co1 2.070(4)
C19 H19 0.9800
C20 C21 1.404(5)
C20 Co1 2.096(4)
C20 H20 0.9800
C21 C22 1.449(5)
C21 Co1 2.070(4)
C21 H21 0.9800
C22 C23 1.419(5)
C22 Co1 2.083(3)
C22 H22 0.9800
C23 Co1 2.098(4)
C23 H23 0.9800
C24 S3 1.751(3)
C24 C25 1.851(5)
C25 S4 1.768(4)
C26 C27 1.533(5)
C26 S4 1.810(3)
C26 H26A 0.9700
C26 H26B 0.9700
C27 O5 1.193(4)
C27 O6 1.319(4)
C28 O6 1.489(4)
C28 C29 1.518(5)
C28 H28A 0.9700
C28 H28B 0.9700
C29 H29A 0.9600
C29 H29B 0.9600
C29 H29C 0.9600
C30 C31 1.419(4)
C30 Co2 2.107(3)
C30 H30 0.9800
C31 C38 1.431(5)
C31 C32 1.507(5)
C31 Co2 2.057(4)
C32 C33 1.380(5)
C32 C37 1.403(5)
C33 C34 1.402(5)
C33 H33 0.9300
C34 C35 1.357(5)
C34 H34 0.9300
C35 C36 1.401(6)
C35 H35 0.9300
C36 C37 1.421(5)
C36 H36 0.9300
C37 H37 0.9300
C38 C39 1.437(5)
C38 Co2 2.065(4)
C38 H38 0.9800
C39 O7 1.223(4)
C39 O8 1.329(4)
C40 O8 1.478(4)
C40 C41 1.514(5)
C40 H40A 0.9700
C40 H40B 0.9700
C41 H41A 0.9600
C41 H41B 0.9600
C41 H41C 0.9600
C42 C43 1.394(5)
C42 C46 1.441(5)
C42 Co2 2.069(4)
C42 H42 0.9800
C43 C44 1.405(5)
C43 Co2 2.085(4)
C43 H43 0.9800
C44 C45 1.450(5)
C44 Co2 2.080(4)
C44 H44 0.9800
C45 C46 1.398(5)
C45 Co2 2.078(4)
C45 H45 0.9800
C46 Co2 2.074(4)
C46 H46 0.9800
Co1 S2 2.3057(10)
Co2 S3 2.2831(11)

loop_
_geom_torsion_atom_site_label_1
_geom_torsion_atom_site_label_2
_geom_torsion_atom_site_label_3
_geom_torsion_atom_site_label_4
_geom_torsion
C2 B4 B7 B11 -0.5(4)
B8 B4 B7 B11 99.8(3)
B5 B4 B7 B11 61.5(3)
B3 B4 B7 B11 -38.1(3)
C2 B4 B7 B3 37.6(2)
B8 B4 B7 B3 137.9(3)
B5 B4 B7 B3 99.6(3)
C2 B4 B7 B8 -100.4(3)
B5 B4 B7 B8 -38.3(3)
B3 B4 B7 B8 -137.9(3)
C2 B4 B7 B12 -64.7(3)
B8 B4 B7 B12 35.7(3)
B5 B4 B7 B12 -2.7(4)
B3 B4 B7 B12 -102.2(3)
B4 B7 B3 C7 115.2(4)
B11 B7 B3 C7 -106.1(4)
B8 B7 B3 C7 152.7(3)
B12 B7 B3 C7 -144.1(3)
B4 B7 B3 C2 -37.0(2)
B11 B7 B3 C2 101.7(3)
B8 B7 B3 C2 0.5(3)
B12 B7 B3 C2 63.7(3)
B4 B7 B3 C1 -101.4(3)
B11 B7 B3 C1 37.3(2)
B8 B7 B3 C1 -63.9(3)
B12 B7 B3 C1 -0.7(3)
B11 B7 B3 B4 138.8(3)
B8 B7 B3 B4 37.5(3)
B12 B7 B3 B4 100.7(3)
B4 B7 B3 B11 -138.8(3)
B8 B7 B3 B11 -101.3(3)
B12 B7 B3 B11 -38.1(3)
C2 B4 B3 C7 103.3(4)
B8 B4 B3 C7 -158.4(3)
B7 B4 B3 C7 -120.3(4)
B5 B4 B3 C7 137.4(3)
B8 B4 B3 C2 98.4(3)
B7 B4 B3 C2 136.4(3)
B5 B4 B3 C2 34.2(2)
C2 B4 B3 C1 -41.4(2)
B8 B4 B3 C1 57.0(3)
B7 B4 B3 C1 95.0(3)
B5 B4 B3 C1 -7.2(3)
C2 B4 B3 B7 -136.4(3)
B8 B4 B3 B7 -38.0(3)
B5 B4 B3 B7 -102.2(3)
C2 B4 B3 B11 -100.2(3)
B8 B4 B3 B11 -1.8(3)
B7 B4 B3 B11 36.2(2)
B5 B4 B3 B11 -66.1(3)
B4 B7 B11 C1 -1.9(4)
B3 B7 B11 C1 -39.9(2)
B8 B7 B11 C1 61.6(3)
B12 B7 B11 C1 97.9(3)
B4 B7 B11 B10 -62.8(3)
B3 B7 B11 B10 -100.8(3)
B8 B7 B11 B10 0.7(4)
B12 B7 B11 B10 37.0(3)
B4 B7 B11 B12 -99.8(3)
B3 B7 B11 B12 -137.8(3)
B8 B7 B11 B12 -36.3(3)
B4 B7 B11 B3 38.0(3)
B8 B7 B11 B3 101.5(3)
B12 B7 B11 B3 137.8(3)
C7 B3 B11 C1 -103.1(3)
C2 B3 B11 C1 37.8(2)
B7 B3 B11 C1 134.5(3)
B4 B3 B11 C1 98.4(3)
C7 B3 B11 B10 -137.7(3)
C2 B3 B11 B10 3.1(3)
C1 B3 B11 B10 -34.6(2)
B7 B3 B11 B10 99.9(3)
B4 B3 B11 B10 63.8(3)
C7 B3 B11 B7 122.4(3)
C2 B3 B11 B7 -96.8(3)
C1 B3 B11 B7 -134.5(3)
B4 B3 B11 B7 -36.1(2)
C7 B3 B11 B12 160.1(3)
C2 B3 B11 B12 -59.0(3)
C1 B3 B11 B12 -96.8(3)
B7 B3 B11 B12 37.7(3)
B4 B3 B11 B12 1.6(3)
B7 B11 B10 C1 98.1(3)
B12 B11 B10 C1 135.7(3)
B3 B11 B10 C1 35.4(2)
C1 B11 B10 B12 -135.7(3)
B7 B11 B10 B12 -37.6(3)
B3 B11 B10 B12 -100.3(3)
C1 B11 B10 B9 -97.0(3)
B7 B11 B10 B9 1.2(4)
B12 B11 B10 B9 38.8(3)
B3 B11 B10 B9 -61.5(3)
C1 B11 B10 B6 -34.5(2)
B7 B11 B10 B6 63.6(3)
B12 B11 B10 B6 101.2(3)
B3 B11 B10 B6 0.9(3)
B12 B10 B6 C1 98.4(3)
B11 B10 B6 C1 34.3(2)
B9 B10 B6 C1 136.7(3)
C1 B10 B6 C2 -38.9(2)
B12 B10 B6 C2 59.5(3)
B11 B10 B6 C2 -4.6(3)
B9 B10 B6 C2 97.8(3)
C1 B10 B6 B9 -136.7(3)
B12 B10 B6 B9 -38.3(3)
B11 B10 B6 B9 -102.4(3)
C1 B10 B6 B5 -100.1(3)
B12 B10 B6 B5 -1.8(4)
B11 B10 B6 B5 -65.8(3)
B9 B10 B6 B5 36.6(3)
B8 B4 B5 C2 -135.6(3)
B7 B4 B5 C2 -97.3(3)
B3 B4 B5 C2 -33.9(2)
C2 B4 B5 B9 99.1(3)
B8 B4 B5 B9 -36.5(3)
B7 B4 B5 B9 1.8(4)
B3 B4 B5 B9 65.2(3)
C2 B4 B5 B6 36.4(2)
B8 B4 B5 B6 -99.2(3)
B7 B4 B5 B6 -60.8(3)
B3 B4 B5 B6 2.5(4)
C2 B4 B5 B8 135.6(3)
B7 B4 B5 B8 38.3(3)
B3 B4 B5 B8 101.7(3)
C1 B6 B5 C2 39.1(2)
B9 B6 B5 C2 136.2(3)
B10 B6 B5 C2 99.8(3)
C1 B6 B5 B4 3.3(4)
C2 B6 B5 B4 -35.9(2)
B9 B6 B5 B4 100.3(3)
B10 B6 B5 B4 63.9(3)
C1 B6 B5 B9 -97.0(3)
C2 B6 B5 B9 -136.2(3)
B10 B6 B5 B9 -36.4(3)
C1 B6 B5 B8 -59.2(3)
C2 B6 B5 B8 -98.3(3)
B9 B6 B5 B8 37.8(3)
B10 B6 B5 B8 1.4(3)
C2 B4 B8 B9 -1.6(4)
B7 B4 B8 B9 -100.7(3)
B5 B4 B8 B9 37.1(3)
B3 B4 B8 B9 -63.0(3)
C2 B4 B8 B12 62.8(3)
B7 B4 B8 B12 -36.3(3)
B5 B4 B8 B12 101.5(3)
B3 B4 B8 B12 1.3(4)
C2 B4 B8 B7 99.0(3)
B5 B4 B8 B7 137.8(3)
B3 B4 B8 B7 37.6(2)
C2 B4 B8 B5 -38.7(2)
B7 B4 B8 B5 -137.8(3)
B3 B4 B8 B5 -100.1(3)
B11 B7 B8 B4 -103.3(3)
B3 B7 B8 B4 -38.3(3)
B12 B7 B8 B4 -139.9(3)
B4 B7 B8 B9 101.0(3)
B11 B7 B8 B9 -2.4(4)
B3 B7 B8 B9 62.7(3)
B12 B7 B8 B9 -39.0(3)
B4 B7 B8 B12 139.9(3)
B11 B7 B8 B12 36.6(3)
B3 B7 B8 B12 101.7(3)
B4 B7 B8 B5 37.4(3)
B11 B7 B8 B5 -65.9(3)
B3 B7 B8 B5 -0.8(4)
B12 B7 B8 B5 -102.5(3)
C2 B5 B8 B4 38.3(2)
B9 B5 B8 B4 138.7(3)
B6 B5 B8 B4 100.8(3)
C2 B5 B8 B9 -100.4(3)
B4 B5 B8 B9 -138.7(3)
B6 B5 B8 B9 -37.9(3)
C2 B5 B8 B12 -63.1(3)
B4 B5 B8 B12 -101.3(3)
B9 B5 B8 B12 37.4(3)
B6 B5 B8 B12 -0.6(4)
C2 B5 B8 B7 0.8(3)
B4 B5 B8 B7 -37.4(3)
B9 B5 B8 B7 101.3(3)
B6 B5 B8 B7 63.3(3)
C1 B10 B12 B8 62.8(4)
B11 B10 B12 B8 100.9(3)
B9 B10 B12 B8 -36.3(3)
B6 B10 B12 B8 1.4(4)
C1 B10 B12 B9 99.1(3)
B11 B10 B12 B9 137.2(3)
B6 B10 B12 B9 37.7(3)
C1 B10 B12 B11 -38.1(3)
B9 B10 B12 B11 -137.2(3)
B6 B10 B12 B11 -99.5(3)
C1 B10 B12 B7 -0.7(4)
B11 B10 B12 B7 37.4(3)
B9 B10 B12 B7 -99.8(3)
B6 B10 B12 B7 -62.2(3)
B4 B8 B12 B10 -64.0(4)
B9 B8 B12 B10 36.6(3)
B7 B8 B12 B10 -100.0(3)
B5 B8 B12 B10 -0.5(4)
B4 B8 B12 B9 -100.7(3)
B7 B8 B12 B9 -136.7(3)
B5 B8 B12 B9 -37.2(3)
B4 B8 B12 B11 -0.3(4)
B9 B8 B12 B11 100.4(3)
B7 B8 B12 B11 -36.3(3)
B5 B8 B12 B11 63.2(3)
B4 B8 B12 B7 36.0(3)
B9 B8 B12 B7 136.7(3)
B5 B8 B12 B7 99.5(3)
C1 B11 B12 B10 37.8(2)
B7 B11 B12 B10 137.8(3)
B3 B11 B12 B10 100.4(3)
C1 B11 B12 B8 -63.5(3)
B10 B11 B12 B8 -101.3(3)
B7 B11 B12 B8 36.6(3)
B3 B11 B12 B8 -0.8(4)
C1 B11 B12 B9 -0.6(3)
B10 B11 B12 B9 -38.3(3)
B7 B11 B12 B9 99.5(3)
B3 B11 B12 B9 62.1(3)
C1 B11 B12 B7 -100.0(3)
B10 B11 B12 B7 -137.8(3)
B3 B11 B12 B7 -37.4(2)
B4 B7 B12 B10 65.9(3)
B11 B7 B12 B10 -37.6(3)
B3 B7 B12 B10 0.9(4)
B8 B7 B12 B10 101.6(3)
B4 B7 B12 B8 -35.7(3)
B11 B7 B12 B8 -139.3(3)
B3 B7 B12 B8 -100.7(3)
B4 B7 B12 B9 2.4(4)
B11 B7 B12 B9 -101.1(3)
B3 B7 B12 B9 -62.6(3)
B8 B7 B12 B9 38.1(3)
B4 B7 B12 B11 103.6(3)
B3 B7 B12 B11 38.6(3)
B8 B7 B12 B11 139.3(3)
B4 B8 B9 B6 1.8(4)
B12 B8 B9 B6 -100.2(3)
B7 B8 B9 B6 -61.4(4)
B5 B8 B9 B6 38.7(3)
B4 B8 B9 B10 66.2(4)
B12 B8 B9 B10 -35.8(3)
B7 B8 B9 B10 3.0(4)
B5 B8 B9 B10 103.1(3)
B4 B8 B9 B5 -36.9(3)
B12 B8 B9 B5 -138.9(3)
B7 B8 B9 B5 -100.0(3)
B4 B8 B9 B12 102.0(3)
B7 B8 B9 B12 38.9(3)
B5 B8 B9 B12 138.9(3)
C1 B6 B9 B8 64.0(3)
C2 B6 B9 B8 -1.3(4)
B5 B6 B9 B8 -38.7(3)
B10 B6 B9 B8 100.6(3)
C1 B6 B9 B10 -36.6(2)
C2 B6 B9 B10 -101.9(3)
B5 B6 B9 B10 -139.3(3)
C1 B6 B9 B5 102.7(3)
C2 B6 B9 B5 37.5(2)
B10 B6 B9 B5 139.3(3)
C1 B6 B9 B12 0.8(4)
C2 B6 B9 B12 -64.4(3)
B5 B6 B9 B12 -101.9(3)
B10 B6 B9 B12 37.5(3)
C1 B10 B9 B8 -63.7(3)
B12 B10 B9 B8 36.2(3)
B11 B10 B9 B8 -2.6(4)
B6 B10 B9 B8 -101.1(3)
C1 B10 B9 B6 37.4(2)
B12 B10 B9 B6 137.3(3)
B11 B10 B9 B6 98.5(3)
C1 B10 B9 B5 0.4(4)
B12 B10 B9 B5 100.4(3)
B11 B10 B9 B5 61.5(3)
B6 B10 B9 B5 -37.0(3)
C1 B10 B9 B12 -99.9(3)
B11 B10 B9 B12 -38.8(3)
B6 B10 B9 B12 -137.3(3)
C2 B5 B9 B8 98.1(3)
B4 B5 B9 B8 36.6(3)
B6 B5 B9 B8 136.8(3)
C2 B5 B9 B6 -38.7(2)
B4 B5 B9 B6 -100.2(3)
B8 B5 B9 B6 -136.8(3)
C2 B5 B9 B10 -1.4(4)
B4 B5 B9 B10 -63.0(3)
B6 B5 B9 B10 37.2(3)
B8 B5 B9 B10 -99.6(3)
C2 B5 B9 B12 61.3(3)
B4 B5 B9 B12 -0.3(4)
B6 B5 B9 B12 99.9(3)
B8 B5 B9 B12 -36.9(3)
B10 B12 B9 B8 -139.4(3)
B11 B12 B9 B8 -101.1(3)
B7 B12 B9 B8 -38.4(3)
B10 B12 B9 B6 -38.4(3)
B8 B12 B9 B6 100.9(3)
B11 B12 B9 B6 -0.2(4)
B7 B12 B9 B6 62.5(3)
B8 B12 B9 B10 139.4(3)
B11 B12 B9 B10 38.2(3)
B7 B12 B9 B10 100.9(3)
B10 B12 B9 B5 -102.2(3)
B8 B12 B9 B5 37.1(3)
B11 B12 B9 B5 -64.0(3)
B7 B12 B9 B5 -1.3(4)
B17 B15 B14 C24 100.4(3)
B18 B15 B14 C24 137.6(3)
B16 B15 B14 C24 38.0(3)
C24 B15 B14 B18 -137.6(3)
B17 B15 B14 B18 -37.2(3)
B16 B15 B14 B18 -99.6(3)
C24 B15 B14 B19 -97.7(3)
B17 B15 B14 B19 2.7(4)
B18 B15 B14 B19 39.9(3)
B16 B15 B14 B19 -59.7(4)
C24 B15 B14 B13 -33.6(2)
B17 B15 B14 B13 66.8(3)
B18 B15 B14 B13 104.0(3)
B16 B15 B14 B13 4.4(4)
C24 B14 B13 C30 100.3(4)
B18 B14 B13 C30 -159.2(4)
B15 B14 B13 C30 134.4(4)
B19 B14 B13 C30 -120.2(4)
B18 B14 B13 C24 100.5(3)
B15 B14 B13 C24 34.1(3)
B19 B14 B13 C24 139.5(3)
C24 B14 B13 C25 -43.9(2)
B18 B14 B13 C25 56.6(4)
B15 B14 B13 C25 -9.8(3)
B19 B14 B13 C25 95.6(3)
C24 B14 B13 B19 -139.5(3)
B18 B14 B13 B19 -39.0(3)
B15 B14 B13 B19 -105.4(3)
C24 B14 B13 B20 -102.7(3)
B18 B14 B13 B20 -2.2(4)
B15 B14 B13 B20 -68.6(3)
B19 B14 B13 B20 36.8(3)
C30 B13 B20 C25 -100.3(3)
C24 B13 B20 C25 40.9(3)
B19 B13 B20 C25 136.0(3)
B14 B13 B20 C25 99.6(3)
C30 B13 B20 B19 123.7(4)
C24 B13 B20 B19 -95.1(3)
C25 B13 B20 B19 -136.0(3)
B14 B13 B20 B19 -36.5(3)
C30 B13 B20 B21 -134.1(3)
C24 B13 B20 B21 7.1(4)
C25 B13 B20 B21 -33.8(3)
B19 B13 B20 B21 102.2(3)
B14 B13 B20 B21 65.7(3)
C30 B13 B20 B22 162.8(3)
C24 B13 B20 B22 -56.0(4)
C25 B13 B20 B22 -96.9(3)
B19 B13 B20 B22 39.1(3)
B14 B13 B20 B22 2.6(4)
B19 B20 B21 C25 98.2(3)
B22 B20 B21 C25 136.1(3)
B13 B20 B21 C25 34.6(3)
C25 B20 B21 B17 -98.1(3)
B19 B20 B21 B17 0.1(4)
B22 B20 B21 B17 38.0(3)
B13 B20 B21 B17 -63.5(4)
C25 B20 B21 B22 -136.1(3)
B19 B20 B21 B22 -37.9(3)
B13 B20 B21 B22 -101.6(3)
C25 B20 B21 B16 -35.5(3)
B19 B20 B21 B16 62.8(4)
B22 B20 B21 B16 100.7(3)
B13 B20 B21 B16 -0.9(4)
C24 B15 B16 C25 40.1(3)
B14 B15 B16 C25 2.8(4)
B17 B15 B16 C25 -96.0(3)
B18 B15 B16 C25 -58.6(4)
B14 B15 B16 C24 -37.2(3)
B17 B15 B16 C24 -136.1(3)
B18 B15 B16 C24 -98.6(3)
C24 B15 B16 B17 136.1(3)
B14 B15 B16 B17 98.9(3)
B18 B15 B16 B17 37.5(3)
C24 B15 B16 B21 100.4(3)
B14 B15 B16 B21 63.2(4)
B17 B15 B16 B21 -35.7(3)
B18 B15 B16 B21 1.8(4)
B17 B21 B16 C25 136.3(3)
B22 B21 B16 C25 98.7(3)
B20 B21 B16 C25 35.5(3)
C25 B21 B16 C24 -40.8(3)
B17 B21 B16 C24 95.5(3)
B22 B21 B16 C24 57.9(4)
B20 B21 B16 C24 -5.4(4)
C25 B21 B16 B17 -136.3(3)
B22 B21 B16 B17 -37.6(3)
B20 B21 B16 B17 -100.9(3)
C25 B21 B16 B15 -100.3(3)
B17 B21 B16 B15 36.0(3)
B22 B21 B16 B15 -1.6(4)
B20 B21 B16 B15 -64.9(4)
C25 B21 B17 B22 -99.8(3)
B20 B21 B17 B22 -38.2(3)
B16 B21 B17 B22 -137.6(3)
C25 B21 B17 B16 37.8(3)
B22 B21 B17 B16 137.6(3)
B20 B21 B17 B16 99.4(3)
C25 B21 B17 B15 0.8(4)
B22 B21 B17 B15 100.6(3)
B20 B21 B17 B15 62.3(4)
B16 B21 B17 B15 -37.0(3)
C25 B21 B17 B18 -63.3(4)
B22 B21 B17 B18 36.4(3)
B20 B21 B17 B18 -1.8(4)
B16 B21 B17 B18 -101.2(3)
C25 B16 B17 B21 -36.7(3)
C24 B16 B17 B21 -103.3(3)
B15 B16 B17 B21 -139.8(3)
C25 B16 B17 B22 1.8(4)
C24 B16 B17 B22 -64.8(3)
B15 B16 B17 B22 -101.3(3)
B21 B16 B17 B22 38.5(3)
C25 B16 B17 B15 103.0(3)
C24 B16 B17 B15 36.4(3)
B21 B16 B17 B15 139.8(3)
C25 B16 B17 B18 65.3(4)
C24 B16 B17 B18 -1.3(4)
B15 B16 B17 B18 -37.8(3)
B21 B16 B17 B18 102.0(3)
C24 B15 B17 B21 -2.1(4)
B14 B15 B17 B21 -64.3(4)
B18 B15 B17 B21 -100.7(3)
B16 B15 B17 B21 37.2(3)
C24 B15 B17 B22 62.7(4)
B14 B15 B17 B22 0.5(4)
B18 B15 B17 B22 -35.9(3)
B16 B15 B17 B22 102.0(3)
C24 B15 B17 B16 -39.4(3)
B14 B15 B17 B16 -101.5(3)
B18 B15 B17 B16 -137.9(3)
C24 B15 B17 B18 98.5(3)
B14 B15 B17 B18 36.4(3)
B16 B15 B17 B18 137.9(3)
C24 B14 B18 B22 62.8(4)
B15 B14 B18 B22 100.6(3)
B19 B14 B18 B22 -37.1(3)
B13 B14 B18 B22 1.0(4)
C24 B14 B18 B15 -37.7(3)
B19 B14 B18 B15 -137.7(3)
B13 B14 B18 B15 -99.6(3)
C24 B14 B18 B17 -0.4(4)
B15 B14 B18 B17 37.3(3)
B19 B14 B18 B17 -100.3(3)
B13 B14 B18 B17 -62.3(4)
C24 B14 B18 B19 99.9(3)
B15 B14 B18 B19 137.7(3)
B13 B14 B18 B19 38.1(3)
C24 B15 B18 B14 37.0(3)
B17 B15 B18 B14 138.0(3)
B16 B15 B18 B14 100.9(3)
C24 B15 B18 B22 -65.2(4)
B14 B15 B18 B22 -102.2(3)
B17 B15 B18 B22 35.8(3)
B16 B15 B18 B22 -1.3(4)
C24 B15 B18 B17 -101.0(3)
B14 B15 B18 B17 -138.0(3)
B16 B15 B18 B17 -37.2(3)
C24 B15 B18 B19 -0.8(4)
B14 B15 B18 B19 -37.8(3)
B17 B15 B18 B19 100.2(3)
B16 B15 B18 B19 63.0(4)
B21 B17 B18 B14 66.2(4)
B22 B17 B18 B14 103.0(3)
B16 B17 B18 B14 1.1(4)
B15 B17 B18 B14 -37.0(3)
B21 B17 B18 B22 -36.8(3)
B16 B17 B18 B22 -101.9(3)
B15 B17 B18 B22 -140.0(3)
B21 B17 B18 B15 103.2(3)
B22 B17 B18 B15 140.0(3)
B16 B17 B18 B15 38.1(3)
B21 B17 B18 B19 2.8(4)
B22 B17 B18 B19 39.6(3)
B16 B17 B18 B19 -62.4(4)
B15 B17 B18 B19 -100.5(3)
C24 B14 B19 B20 -4.4(4)
B18 B14 B19 B20 98.4(3)
B15 B14 B19 B20 58.4(4)
B13 B14 B19 B20 -39.7(3)
C24 B14 B19 B18 -102.9(3)
B15 B14 B19 B18 -40.0(3)
B13 B14 B19 B18 -138.1(3)
C24 B14 B19 B22 -67.6(4)
B18 B14 B19 B22 35.3(3)
B15 B14 B19 B22 -4.7(4)
B13 B14 B19 B22 -102.8(3)
C24 B14 B19 B13 35.2(3)
B18 B14 B19 B13 138.1(3)
B15 B14 B19 B13 98.1(3)
C25 B20 B19 B14 1.5(4)
B21 B20 B19 B14 -59.3(4)
B22 B20 B19 B14 -96.7(3)
B13 B20 B19 B14 40.0(3)
C25 B20 B19 B18 62.3(3)
B21 B20 B19 B18 1.6(4)
B22 B20 B19 B18 -35.9(3)
B13 B20 B19 B18 100.9(3)
C25 B20 B19 B22 98.1(3)
B21 B20 B19 B22 37.4(3)
B13 B20 B19 B22 136.7(3)
C25 B20 B19 B13 -38.6(3)
B21 B20 B19 B13 -99.3(3)
B22 B20 B19 B13 -136.7(3)
B22 B18 B19 B14 139.4(3)
B15 B18 B19 B14 37.3(3)
B17 B18 B19 B14 100.4(3)
B14 B18 B19 B20 -103.1(3)
B22 B18 B19 B20 36.4(3)
B15 B18 B19 B20 -65.7(3)
B17 B18 B19 B20 -2.6(4)
B14 B18 B19 B22 -139.4(3)
B15 B18 B19 B22 -102.1(3)
B17 B18 B19 B22 -39.0(3)
B14 B18 B19 B13 -38.3(3)
B22 B18 B19 B13 101.1(3)
B15 B18 B19 B13 -1.0(4)
B17 B18 B19 B13 62.1(3)
C30 B13 B19 B14 118.9(4)
C24 B13 B19 B14 -33.8(3)
C25 B13 B19 B14 -100.4(3)
B20 B13 B19 B14 -137.0(3)
C30 B13 B19 B20 -104.2(4)
C24 B13 B19 B20 103.2(3)
C25 B13 B19 B20 36.5(3)
B14 B13 B19 B20 137.0(3)
C30 B13 B19 B18 155.0(3)
C24 B13 B19 B18 2.3(3)
C25 B13 B19 B18 -64.3(3)
B20 B13 B19 B18 -100.8(3)
B14 B13 B19 B18 36.1(3)
C30 B13 B19 B22 -142.9(4)
C24 B13 B19 B22 64.5(3)
C25 B13 B19 B22 -2.2(4)
B20 B13 B19 B22 -38.7(3)
B14 B13 B19 B22 98.3(3)
B21 B17 B22 B18 139.5(3)
B16 B17 B22 B18 100.7(3)
B15 B17 B22 B18 36.0(3)
B16 B17 B22 B21 -38.8(3)
B15 B17 B22 B21 -103.5(3)
B18 B17 B22 B21 -139.5(3)
B21 B17 B22 B20 38.0(3)
B16 B17 B22 B20 -0.8(4)
B15 B17 B22 B20 -65.5(4)
B18 B17 B22 B20 -101.5(3)
B21 B17 B22 B19 100.1(3)
B16 B17 B22 B19 61.3(4)
B15 B17 B22 B19 -3.4(4)
B18 B17 B22 B19 -39.3(3)
B14 B18 B22 B17 -99.0(3)
B15 B18 B22 B17 -35.9(3)
B19 B18 B22 B17 -135.9(3)
B14 B18 B22 B21 -62.7(4)
B15 B18 B22 B21 0.3(4)
B17 B18 B22 B21 36.3(3)
B19 B18 B22 B21 -99.6(3)
B14 B18 B22 B20 0.8(4)
B15 B18 B22 B20 63.8(4)
B17 B18 B22 B20 99.8(3)
B19 B18 B22 B20 -36.1(3)
B14 B18 B22 B19 36.9(3)
B15 B18 B22 B19 99.9(3)
B17 B18 B22 B19 135.9(3)
C25 B21 B22 B17 99.1(3)
B20 B21 B22 B17 137.2(3)
B16 B21 B22 B17 37.5(3)
C25 B21 B22 B18 62.4(4)
B17 B21 B22 B18 -36.7(3)
B20 B21 B22 B18 100.5(3)
B16 B21 B22 B18 0.8(4)
C25 B21 B22 B20 -38.1(3)
B17 B21 B22 B20 -137.2(3)
B16 B21 B22 B20 -99.7(3)
C25 B21 B22 B19 -1.3(4)
B17 B21 B22 B19 -100.4(3)
B20 B21 B22 B19 36.7(3)
B16 B21 B22 B19 -62.9(4)
C25 B20 B22 B17 -0.5(4)
B19 B20 B22 B17 100.5(3)
B21 B20 B22 B17 -37.8(3)
B13 B20 B22 B17 61.6(4)
C25 B20 B22 B18 -64.3(4)
B19 B20 B22 B18 36.6(3)
B21 B20 B22 B18 -101.6(3)
B13 B20 B22 B18 -2.2(4)
C25 B20 B22 B21 37.3(3)
B19 B20 B22 B21 138.3(3)
B13 B20 B22 B21 99.4(3)
C25 B20 B22 B19 -101.0(3)
B21 B20 B22 B19 -138.3(3)
B13 B20 B22 B19 -38.8(3)
B14 B19 B22 B17 4.9(4)
B20 B19 B22 B17 -99.8(3)
B18 B19 B22 B17 39.5(3)
B13 B19 B22 B17 -60.5(4)
B14 B19 B22 B18 -34.6(3)
B20 B19 B22 B18 -139.2(3)
B13 B19 B22 B18 -99.9(3)
B14 B19 B22 B21 67.5(4)
B20 B19 B22 B21 -37.1(3)
B18 B19 B22 B21 102.1(3)
B13 B19 B22 B21 2.2(4)
B14 B19 B22 B20 104.6(3)
B18 B19 B22 B20 139.2(3)
B13 B19 B22 B20 39.3(3)
B8 B4 C2 B5 39.6(3)
B7 B4 C2 B5 103.0(3)
B3 B4 C2 B5 141.3(3)
B8 B4 C2 B3 -101.8(3)
B7 B4 C2 B3 -38.3(2)
B5 B4 C2 B3 -141.3(3)
B8 B4 C2 S2 157.3(2)
B7 B4 C2 S2 -139.3(3)
B5 B4 C2 S2 117.7(3)
B3 B4 C2 S2 -101.0(3)
B8 B4 C2 B6 0.9(3)
B7 B4 C2 B6 64.3(3)
B5 B4 C2 B6 -38.7(3)
B3 B4 C2 B6 102.6(3)
B8 B4 C2 C1 -60.9(3)
B7 B4 C2 C1 2.6(3)
B5 B4 C2 C1 -100.5(3)
B3 B4 C2 C1 40.9(2)
B9 B5 C2 B4 -100.6(3)
B6 B5 C2 B4 -139.1(3)
B8 B5 C2 B4 -38.7(3)
B4 B5 C2 B3 38.1(3)
B9 B5 C2 B3 -62.5(3)
B6 B5 C2 B3 -100.9(3)
B8 B5 C2 B3 -0.5(4)
B4 B5 C2 S2 -113.2(3)
B9 B5 C2 S2 146.2(3)
B6 B5 C2 S2 107.7(3)
B8 B5 C2 S2 -151.9(3)
B4 B5 C2 B6 139.1(3)
B9 B5 C2 B6 38.5(2)
B8 B5 C2 B6 100.4(3)
B4 B5 C2 C1 102.4(3)
B9 B5 C2 C1 1.8(3)
B6 B5 C2 C1 -36.7(2)
B8 B5 C2 C1 63.7(3)
C7 B3 C2 B4 -118.8(3)
C1 B3 C2 B4 134.2(3)
B7 B3 C2 B4 37.6(2)
B11 B3 C2 B4 99.2(3)
C7 B3 C2 B5 -156.4(3)
C1 B3 C2 B5 96.7(3)
B7 B3 C2 B5 0.0(3)
B4 B3 C2 B5 -37.5(3)
B11 B3 C2 B5 61.7(3)
C7 B3 C2 S2 -0.9(4)
C1 B3 C2 S2 -107.9(2)
B7 B3 C2 S2 155.5(2)
B4 B3 C2 S2 117.9(3)
B11 B3 C2 S2 -142.9(2)
C7 B3 C2 B6 135.8(3)
C1 B3 C2 B6 28.9(2)
B7 B3 C2 B6 -67.8(3)
B4 B3 C2 B6 -105.3(3)
B11 B3 C2 B6 -6.1(3)
C7 B3 C2 C1 106.9(3)
B7 B3 C2 C1 -96.7(3)
B4 B3 C2 C1 -134.2(3)
B11 B3 C2 C1 -35.0(2)
C1 B6 C2 B4 -98.8(3)
B9 B6 C2 B4 0.2(3)
B5 B6 C2 B4 38.8(3)
B10 B6 C2 B4 -62.3(3)
C1 B6 C2 B5 -137.6(3)
B9 B6 C2 B5 -38.5(3)
B10 B6 C2 B5 -101.1(3)
C1 B6 C2 B3 -29.7(2)
B9 B6 C2 B3 69.4(3)
B5 B6 C2 B3 107.9(3)
B10 B6 C2 B3 6.8(3)
C1 B6 C2 S2 103.7(3)
B9 B6 C2 S2 -157.3(2)
B5 B6 C2 S2 -118.7(3)
B10 B6 C2 S2 140.1(2)
B9 B6 C2 C1 99.0(3)
B5 B6 C2 C1 137.6(3)
B10 B6 C2 C1 36.4(2)
B12 B10 C1 B11 39.4(3)
B9 B10 C1 B11 102.8(3)
B6 B10 C1 B11 140.5(3)
B12 B10 C1 B6 -101.1(3)
B11 B10 C1 B6 -140.5(3)
B9 B10 C1 B6 -37.7(2)
B12 B10 C1 B3 0.3(4)
B11 B10 C1 B3 -39.1(3)
B9 B10 C1 B3 63.7(3)
B6 B10 C1 B3 101.4(3)
B12 B10 C1 S1 147.8(2)
B11 B10 C1 S1 108.4(3)
B9 B10 C1 S1 -148.8(2)
B6 B10 C1 S1 -111.1(3)
B12 B10 C1 C2 -62.7(3)
B11 B10 C1 C2 -102.1(3)
B9 B10 C1 C2 0.7(3)
B6 B10 C1 C2 38.4(2)
B7 B11 C1 B10 -100.8(3)
B12 B11 C1 B10 -38.1(3)
B3 B11 C1 B10 -140.4(3)
B10 B11 C1 B6 39.3(3)
B7 B11 C1 B6 -61.4(3)
B12 B11 C1 B6 1.2(3)
B3 B11 C1 B6 -101.1(3)
B10 B11 C1 B3 140.4(3)
B7 B11 C1 B3 39.6(2)
B12 B11 C1 B3 102.3(3)
B10 B11 C1 S1 -115.2(3)
B7 B11 C1 S1 144.0(2)
B12 B11 C1 S1 -153.4(2)
B3 B11 C1 S1 104.4(3)
B10 B11 C1 C2 104.2(3)
B7 B11 C1 C2 3.4(3)
B12 B11 C1 C2 66.1(3)
B3 B11 C1 C2 -36.2(2)
C2 B6 C1 B10 137.7(3)
B9 B6 C1 B10 37.8(3)
B5 B6 C1 B10 100.7(3)
C2 B6 C1 B11 98.6(3)
B9 B6 C1 B11 -1.3(4)
B5 B6 C1 B11 61.6(3)
B10 B6 C1 B11 -39.1(3)
C2 B6 C1 B3 28.9(2)
B9 B6 C1 B3 -71.0(3)
B5 B6 C1 B3 -8.1(3)
B10 B6 C1 B3 -108.8(3)
C2 B6 C1 S1 -107.4(3)
B9 B6 C1 S1 152.7(2)
B5 B6 C1 S1 -144.4(2)
B10 B6 C1 S1 114.9(3)
B9 B6 C1 C2 -99.9(3)
B5 B6 C1 C2 -37.0(2)
B10 B6 C1 C2 -137.7(3)
C7 B3 C1 B10 150.2(3)
C2 B3 C1 B10 -99.7(3)
B7 B3 C1 B10 0.3(3)
B4 B3 C1 B10 -60.6(3)
B11 B3 C1 B10 39.1(3)
C7 B3 C1 B11 111.1(3)
C2 B3 C1 B11 -138.7(3)
B7 B3 C1 B11 -38.8(2)
B4 B3 C1 B11 -99.6(3)
C7 B3 C1 B6 -139.8(3)
C2 B3 C1 B6 -29.6(3)
B7 B3 C1 B6 70.4(3)
B4 B3 C1 B6 9.5(3)
B11 B3 C1 B6 109.2(3)
C7 B3 C1 S1 -0.4(4)
C2 B3 C1 S1 109.8(2)
B7 B3 C1 S1 -150.2(2)
B4 B3 C1 S1 148.9(2)
B11 B3 C1 S1 -111.4(3)
C7 B3 C1 C2 -110.2(3)
B7 B3 C1 C2 100.0(3)
B4 B3 C1 C2 39.1(2)
B11 B3 C1 C2 138.7(3)
B4 C2 C1 B10 64.4(3)
B5 C2 C1 B10 -1.6(3)
B3 C2 C1 B10 107.2(3)
S2 C2 C1 B10 -150.4(2)
B6 C2 C1 B10 -40.4(2)
B4 C2 C1 B11 -3.9(3)
B5 C2 C1 B11 -69.9(3)
B3 C2 C1 B11 38.8(3)
S2 C2 C1 B11 141.3(2)
B6 C2 C1 B11 -108.7(3)
B4 C2 C1 B6 104.8(3)
B5 C2 C1 B6 38.7(2)
B3 C2 C1 B6 147.5(3)
S2 C2 C1 B6 -110.0(3)
B4 C2 C1 B3 -42.8(2)
B5 C2 C1 B3 -108.8(3)
S2 C2 C1 B3 102.4(3)
B6 C2 C1 B3 -147.5(3)
B4 C2 C1 S1 -144.5(2)
B5 C2 C1 S1 149.5(2)
B3 C2 C1 S1 -101.7(3)
S2 C2 C1 S1 0.7(3)
B6 C2 C1 S1 110.7(3)
S1 C3 C4 O1 -127.6(4)
S1 C3 C4 O2 55.4(4)
C2 B3 C7 C8 82.3(4)
C1 B3 C7 C8 153.9(3)
B7 B3 C7 C8 -66.7(5)
B4 B3 C7 C8 12.4(5)
B11 B3 C7 C8 -141.1(3)
C2 B3 C7 Co1 3.3(4)
C1 B3 C7 Co1 74.9(3)
B7 B3 C7 Co1 -145.7(3)
B4 B3 C7 Co1 -66.6(4)
B11 B3 C7 Co1 139.9(3)
B3 C7 C8 C9 -48.5(5)
Co1 C7 C8 C9 53.8(3)
B3 C7 C8 C15 133.5(3)
Co1 C7 C8 C15 -124.2(3)
B3 C7 C8 Co1 -102.3(3)
C9 C8 C15 C16 -140.5(4)
C7 C8 C15 C16 37.3(5)
Co1 C8 C15 C16 -49.4(5)
C9 C8 C15 C14 49.9(5)
C7 C8 C15 C14 -132.3(3)
Co1 C8 C15 C14 141.0(3)
C14 C15 C16 C17 1.2(5)
C8 C15 C16 C17 -168.2(3)
C15 C16 C17 C18 0.3(6)
C16 C17 C18 C13 -0.9(6)
C17 C18 C13 C14 0.0(6)
C16 C15 C14 C13 -2.1(5)
C8 C15 C14 C13 168.3(3)
C18 C13 C14 C15 1.5(5)
C7 C8 C9 C10 -163.6(3)
C15 C8 C9 C10 14.2(5)
Co1 C8 C9 C10 -109.4(3)
C7 C8 C9 Co1 -54.2(3)
C15 C8 C9 Co1 123.6(3)
C8 C9 C10 O3 15.6(6)
Co1 C9 C10 O3 -67.1(5)
C8 C9 C10 O4 -166.2(3)
Co1 C9 C10 O4 111.1(3)
C23 C19 C20 C21 2.0(4)
Co1 C19 C20 C21 -59.0(2)
C23 C19 C20 Co1 61.1(3)
C19 C20 C21 C22 -1.1(4)
Co1 C20 C21 C22 -60.1(2)
C19 C20 C21 Co1 59.0(2)
C20 C21 C22 C23 -0.2(4)
Co1 C21 C22 C23 -61.1(2)
C20 C21 C22 Co1 60.9(3)
C21 C22 C23 C19 1.4(4)
Co1 C22 C23 C19 -58.6(2)
C21 C22 C23 Co1 60.0(2)
C20 C19 C23 C22 -2.2(4)
Co1 C19 C23 C22 59.0(2)
C20 C19 C23 Co1 -61.2(2)
B17 B15 C24 B14 -99.4(3)
B18 B15 C24 B14 -36.5(3)
B16 B15 C24 B14 -138.0(3)
B14 B15 C24 B13 39.1(3)
B17 B15 C24 B13 -60.3(4)
B18 B15 C24 B13 2.6(4)
B16 B15 C24 B13 -98.9(3)
B14 B15 C24 S3 -113.7(3)
B17 B15 C24 S3 146.9(3)
B18 B15 C24 S3 -150.2(3)
B16 B15 C24 S3 108.3(3)
B14 B15 C24 B16 138.0(3)
B17 B15 C24 B16 38.6(3)
B18 B15 C24 B16 101.5(3)
B14 B15 C24 C25 101.8(3)
B17 B15 C24 C25 2.5(4)
B18 B15 C24 C25 65.3(3)
B16 B15 C24 C25 -36.2(3)
B18 B14 C24 B15 39.3(3)
B19 B14 C24 B15 105.3(3)
B13 B14 C24 B15 141.4(3)
B18 B14 C24 B13 -102.2(3)
B15 B14 C24 B13 -141.4(3)
B19 B14 C24 B13 -36.2(3)
B18 B14 C24 S3 155.9(3)
B15 B14 C24 S3 116.6(3)
B19 B14 C24 S3 -138.1(3)
B13 B14 C24 S3 -101.9(3)
B18 B14 C24 B16 -0.5(4)
B15 B14 C24 B16 -39.7(3)
B19 B14 C24 B16 65.5(4)
B13 B14 C24 B16 101.7(3)
B18 B14 C24 C25 -60.6(3)
B15 B14 C24 C25 -99.9(3)
B19 B14 C24 C25 5.4(4)
B13 B14 C24 C25 41.6(2)
C30 B13 C24 B15 -160.3(3)
C25 B13 C24 B15 94.9(3)
B19 B13 C24 B15 -3.1(4)
B20 B13 C24 B15 57.6(4)
B14 B13 C24 B15 -37.5(3)
C30 B13 C24 B14 -122.8(3)
C25 B13 C24 B14 132.4(3)
B19 B13 C24 B14 34.4(3)
B20 B13 C24 B14 95.1(3)
C30 B13 C24 S3 -3.9(4)
C25 B13 C24 S3 -108.7(3)
B19 B13 C24 S3 153.4(2)
B20 B13 C24 S3 -145.9(2)
B14 B13 C24 S3 119.0(3)
C30 B13 C24 B16 131.5(3)
C25 B13 C24 B16 26.7(3)
B19 B13 C24 B16 -71.3(3)
B20 B13 C24 B16 -10.6(4)
B14 B13 C24 B16 -105.6(3)
C30 B13 C24 C25 104.8(3)
B19 B13 C24 C25 -98.0(3)
B20 B13 C24 C25 -37.3(2)
B14 B13 C24 C25 -132.4(3)
C25 B16 C24 B15 -137.3(3)
B17 B16 C24 B15 -38.1(3)
B21 B16 C24 B15 -99.8(3)
C25 B16 C24 B14 -98.0(3)
B17 B16 C24 B14 1.1(4)
B15 B16 C24 B14 39.3(3)
B21 B16 C24 B14 -60.5(4)
C25 B16 C24 B13 -27.5(3)
B17 B16 C24 B13 71.7(3)
B15 B16 C24 B13 109.8(3)
B21 B16 C24 B13 10.1(4)
C25 B16 C24 S3 104.3(3)
B17 B16 C24 S3 -156.5(3)
B15 B16 C24 S3 -118.4(3)
B21 B16 C24 S3 141.8(3)
B17 B16 C24 C25 99.2(3)
B15 B16 C24 C25 137.3(3)
B21 B16 C24 C25 37.5(3)
B17 B21 C25 B20 101.2(3)
B22 B21 C25 B20 38.8(3)
B16 B21 C25 B20 139.4(3)
B17 B21 C25 B16 -38.2(3)
B22 B21 C25 B16 -100.7(3)
B20 B21 C25 B16 -139.4(3)
B17 B21 C25 B13 62.4(4)
B22 B21 C25 B13 -0.1(4)
B20 B21 C25 B13 -38.8(3)
B16 B21 C25 B13 100.6(3)
B17 B21 C25 S4 -148.5(3)
B22 B21 C25 S4 149.1(3)
B20 B21 C25 S4 110.3(3)
B16 B21 C25 S4 -110.3(3)
B17 B21 C25 C24 0.7(4)
B22 B21 C25 C24 -61.7(3)
B20 B21 C25 C24 -100.5(3)
B16 B21 C25 C24 38.9(3)
B19 B20 C25 B21 -101.9(3)
B22 B20 C25 B21 -38.3(3)
B13 B20 C25 B21 -140.9(3)
B19 B20 C25 B16 -61.8(4)
B21 B20 C25 B16 40.1(3)
B22 B20 C25 B16 1.8(4)
B13 B20 C25 B16 -100.8(3)
B19 B20 C25 B13 39.0(3)
B21 B20 C25 B13 140.9(3)
B22 B20 C25 B13 102.6(3)
B19 B20 C25 S4 141.7(3)
B21 B20 C25 S4 -116.4(3)
B22 B20 C25 S4 -154.8(2)
B13 B20 C25 S4 102.7(3)
B19 B20 C25 C24 1.8(4)
B21 B20 C25 C24 103.7(3)
B22 B20 C25 C24 65.4(3)
B13 B20 C25 C24 -37.2(2)
C24 B16 C25 B21 136.5(3)
B17 B16 C25 B21 37.7(3)
B15 B16 C25 B21 100.1(3)
C24 B16 C25 B20 96.6(3)
B17 B16 C25 B20 -2.2(4)
B15 B16 C25 B20 60.2(4)
B21 B16 C25 B20 -39.9(3)
C24 B16 C25 B13 27.0(3)
B17 B16 C25 B13 -71.8(3)
B15 B16 C25 B13 -9.4(4)
B21 B16 C25 B13 -109.5(3)
C24 B16 C25 S4 -106.8(3)
B17 B16 C25 S4 154.3(2)
B15 B16 C25 S4 -143.2(3)
B21 B16 C25 S4 116.7(3)
B17 B16 C25 C24 -98.8(3)
B15 B16 C25 C24 -36.4(2)
B21 B16 C25 C24 -136.5(3)
C30 B13 C25 B21 150.6(3)
C24 B13 C25 B21 -97.8(3)
B19 B13 C25 B21 1.4(4)
B20 B13 C25 B21 38.7(3)
B14 B13 C25 B21 -58.1(4)
C30 B13 C25 B20 111.8(3)
C24 B13 C25 B20 -136.5(3)
B19 B13 C25 B20 -37.3(3)
B14 B13 C25 B20 -96.9(3)
C30 B13 C25 B16 -139.5(3)
C24 B13 C25 B16 -27.8(3)
B19 B13 C25 B16 71.3(3)
B20 B13 C25 B16 108.6(3)
B14 B13 C25 B16 11.8(3)
C30 B13 C25 S4 -2.1(4)
C24 B13 C25 S4 109.5(3)
B19 B13 C25 S4 -151.3(2)
B20 B13 C25 S4 -114.0(3)
B14 B13 C25 S4 149.2(2)
C30 B13 C25 C24 -111.7(3)
B19 B13 C25 C24 99.2(3)
B20 B13 C25 C24 136.5(3)
B14 B13 C25 C24 39.6(2)
B15 C24 C25 B21 -2.1(4)
B14 C24 C25 B21 63.0(3)
B13 C24 C25 B21 108.1(3)
S3 C24 C25 B21 -150.4(3)
B16 C24 C25 B21 -41.1(3)
B15 C24 C25 B20 -69.7(3)
B14 C24 C25 B20 -4.6(3)
B13 C24 C25 B20 40.5(3)
S3 C24 C25 B20 142.0(3)
B16 C24 C25 B20 -108.7(3)
B15 C24 C25 B16 39.1(3)
B14 C24 C25 B16 104.1(3)
B13 C24 C25 B16 149.2(3)
S3 C24 C25 B16 -109.3(3)
B15 C24 C25 B13 -110.2(3)
B14 C24 C25 B13 -45.1(3)
S3 C24 C25 B13 101.5(3)
B16 C24 C25 B13 -149.2(3)
B15 C24 C25 S4 149.4(3)
B14 C24 C25 S4 -145.6(2)
B13 C24 C25 S4 -100.5(3)
S3 C24 C25 S4 1.0(3)
B16 C24 C25 S4 110.3(3)
S4 C26 C27 O5 25.3(5)
S4 C26 C27 O6 -156.3(3)
C24 B13 C30 C31 85.4(4)
C25 B13 C30 C31 158.5(3)
B19 B13 C30 C31 -64.0(5)
B20 B13 C30 C31 -137.3(4)
B14 B13 C30 C31 16.6(6)
C24 B13 C30 Co2 6.9(4)
C25 B13 C30 Co2 80.0(3)
B19 B13 C30 Co2 -142.5(3)
B20 B13 C30 Co2 144.2(3)
B14 B13 C30 Co2 -61.9(4)
B13 C30 C31 C38 -45.5(5)
Co2 C30 C31 C38 55.3(3)
B13 C30 C31 C32 139.2(4)
Co2 C30 C31 C32 -120.0(3)
B13 C30 C31 Co2 -100.8(3)
C30 C31 C32 C33 26.3(5)
C38 C31 C32 C33 -148.7(4)
Co2 C31 C32 C33 -61.4(5)
C30 C31 C32 C37 -143.8(4)
C38 C31 C32 C37 41.2(5)
Co2 C31 C32 C37 128.5(3)
C37 C32 C33 C34 -4.5(6)
C31 C32 C33 C34 -174.6(3)
C32 C33 C34 C35 2.7(6)
C33 C34 C35 C36 -2.2(6)
C34 C35 C36 C37 3.7(6)
C33 C32 C37 C36 5.9(6)
C31 C32 C37 C36 176.3(3)
C35 C36 C37 C32 -5.5(6)
C30 C31 C38 C39 -167.3(4)
C32 C31 C38 C39 7.8(6)
Co2 C31 C38 C39 -111.0(4)
C30 C31 C38 Co2 -56.3(3)
C32 C31 C38 Co2 118.8(3)
C31 C38 C39 O7 25.8(7)
Co2 C38 C39 O7 -60.3(5)
C31 C38 C39 O8 -154.5(4)
Co2 C38 C39 O8 119.5(3)
C46 C42 C43 C44 2.1(4)
Co2 C42 C43 C44 -59.0(3)
C46 C42 C43 Co2 61.1(2)
C42 C43 C44 C45 -0.7(4)
Co2 C43 C44 C45 -59.5(2)
C42 C43 C44 Co2 58.8(3)
C43 C44 C45 C46 -1.0(4)
Co2 C44 C45 C46 -61.2(2)
C43 C44 C45 Co2 60.1(3)
C44 C45 C46 C42 2.3(4)
Co2 C45 C46 C42 -58.5(2)
C44 C45 C46 Co2 60.8(2)
C43 C42 C46 C45 -2.8(4)
Co2 C42 C46 C45 59.1(3)
C43 C42 C46 Co2 -61.9(2)
C7 C8 Co1 C9 130.4(3)
C15 C8 Co1 C9 -119.1(4)
C9 C8 Co1 C21 70.9(4)
C7 C8 Co1 C21 -158.7(3)
C15 C8 Co1 C21 -48.2(5)
C9 C8 Co1 C19 105.1(2)
C7 C8 Co1 C19 -124.5(2)
C15 C8 Co1 C19 -14.0(3)
C9 C8 Co1 C22 159.9(2)
C7 C8 Co1 C22 -69.7(3)
C15 C8 Co1 C22 40.9(4)
C9 C8 Co1 C7 -130.4(3)
C15 C8 Co1 C7 110.5(4)
C9 C8 Co1 C20 71.1(2)
C7 C8 Co1 C20 -158.5(2)
C15 C8 Co1 C20 -48.0(3)
C9 C8 Co1 C23 143.7(2)
C7 C8 Co1 C23 -85.9(2)
C15 C8 Co1 C23 24.7(3)
C9 C8 Co1 S2 -67.89(19)
C7 C8 Co1 S2 62.5(2)
C15 C8 Co1 S2 173.0(3)
C10 C9 Co1 C8 118.5(4)
C8 C9 Co1 C21 -151.2(2)
C10 C9 Co1 C21 -32.6(3)
C8 C9 Co1 C19 -81.1(2)
C10 C9 Co1 C19 37.4(3)
C8 C9 Co1 C22 -122.3(6)
C10 C9 Co1 C22 -3.8(8)
C8 C9 Co1 C7 31.51(18)
C10 C9 Co1 C7 150.0(3)
C8 C9 Co1 C20 -121.3(2)
C10 C9 Co1 C20 -2.7(3)
C8 C9 Co1 C23 -55.2(3)
C10 C9 Co1 C23 63.3(4)
C8 C9 Co1 S2 121.70(17)
C10 C9 Co1 S2 -119.8(3)
C20 C21 Co1 C8 0.2(5)
C22 C21 Co1 C8 119.6(3)
C20 C21 Co1 C9 50.8(3)
C22 C21 Co1 C9 170.2(2)
C20 C21 Co1 C19 -37.4(2)
C22 C21 Co1 C19 81.9(2)
C20 C21 Co1 C22 -119.4(3)
C20 C21 Co1 C7 -136.5(4)
C22 C21 Co1 C7 -17.2(5)
C22 C21 Co1 C20 119.4(3)
C20 C21 Co1 C23 -81.3(2)
C22 C21 Co1 C23 38.0(2)
C20 C21 Co1 S2 143.0(2)
C22 C21 Co1 S2 -97.68(19)
C20 C19 Co1 C8 -128.4(2)
C23 C19 Co1 C8 112.5(2)
C20 C19 Co1 C9 -88.6(2)
C23 C19 Co1 C9 152.3(2)
C20 C19 Co1 C21 37.3(2)
C23 C19 Co1 C21 -81.8(2)
C20 C19 Co1 C22 81.9(2)
C23 C19 Co1 C22 -37.2(2)
C20 C19 Co1 C7 -164.92(19)
C23 C19 Co1 C7 76.0(2)
C23 C19 Co1 C20 -119.1(3)
C20 C19 Co1 C23 119.1(3)
C20 C19 Co1 S2 38.1(3)
C23 C19 Co1 S2 -80.9(3)
C23 C22 Co1 C8 -24.6(3)
C21 C22 Co1 C8 -141.9(2)
C23 C22 Co1 C9 81.7(7)
C21 C22 Co1 C9 -35.6(7)
C23 C22 Co1 C21 117.3(3)
C23 C22 Co1 C19 37.6(2)
C21 C22 Co1 C19 -79.8(2)
C23 C22 Co1 C7 -69.4(3)
C21 C22 Co1 C7 173.3(2)
C23 C22 Co1 C20 80.6(2)
C21 C22 Co1 C20 -36.8(2)
C21 C22 Co1 C23 -117.3(3)
C23 C22 Co1 S2 -161.9(2)
C21 C22 Co1 S2 80.8(2)
B3 C7 Co1 C8 122.3(3)
C8 C7 Co1 C9 -31.10(19)
B3 C7 Co1 C9 91.2(2)
C8 C7 Co1 C21 155.0(4)
B3 C7 Co1 C21 -82.7(5)
C8 C7 Co1 C19 65.2(2)
B3 C7 Co1 C19 -172.5(2)
C8 C7 Co1 C22 142.17(19)
B3 C7 Co1 C22 -95.5(3)
C8 C7 Co1 C20 44.4(4)
B3 C7 Co1 C20 166.7(3)
C8 C7 Co1 C23 104.7(2)
B3 C7 Co1 C23 -133.0(2)
C8 C7 Co1 S2 -125.71(18)
B3 C7 Co1 S2 -3.4(2)
C21 C20 Co1 C8 -179.9(2)
C19 C20 Co1 C8 61.1(2)
C21 C20 Co1 C9 -141.7(2)
C19 C20 Co1 C9 99.4(2)
C19 C20 Co1 C21 -119.0(3)
C21 C20 Co1 C19 119.0(3)
C21 C20 Co1 C22 38.1(2)
C19 C20 Co1 C22 -80.9(2)
C21 C20 Co1 C7 149.3(3)
C19 C20 Co1 C7 30.3(4)
C21 C20 Co1 C23 81.2(2)
C19 C20 Co1 C23 -37.7(2)
C21 C20 Co1 S2 -41.7(2)
C19 C20 Co1 S2 -160.70(17)
C22 C23 Co1 C8 165.6(2)
C19 C23 Co1 C8 -75.1(2)
C22 C23 Co1 C9 -160.5(2)
C19 C23 Co1 C9 -41.3(3)
C22 C23 Co1 C21 -39.1(2)
C19 C23 Co1 C21 80.2(2)
C22 C23 Co1 C19 -119.3(3)
C19 C23 Co1 C22 119.3(3)
C22 C23 Co1 C7 124.1(2)
C19 C23 Co1 C7 -116.7(2)
C22 C23 Co1 C20 -82.1(2)
C19 C23 Co1 C20 37.2(2)
C22 C23 Co1 S2 23.3(3)
C19 C23 Co1 S2 142.61(19)
C30 C31 Co2 C38 128.7(3)
C32 C31 Co2 C38 -117.1(4)
C30 C31 Co2 C42 -128.3(2)
C38 C31 Co2 C42 103.0(2)
C32 C31 Co2 C42 -14.1(3)
C30 C31 Co2 C46 -89.2(2)
C38 C31 Co2 C46 142.1(2)
C32 C31 Co2 C46 25.0(3)
C30 C31 Co2 C45 -71.9(3)
C38 C31 Co2 C45 159.4(3)
C32 C31 Co2 C45 42.2(4)
C30 C31 Co2 C44 -160.1(3)
C38 C31 Co2 C44 71.2(4)
C32 C31 Co2 C44 -45.9(5)
C30 C31 Co2 C43 -161.0(2)
C38 C31 Co2 C43 70.3(2)
C32 C31 Co2 C43 -46.9(3)
C38 C31 Co2 C30 -128.7(3)
C32 C31 Co2 C30 114.1(4)
C30 C31 Co2 S3 58.8(2)
C38 C31 Co2 S3 -69.9(2)
C32 C31 Co2 S3 172.9(2)
C39 C38 Co2 C31 124.3(4)
C31 C38 Co2 C42 -82.5(2)
C39 C38 Co2 C42 41.8(3)
C31 C38 Co2 C46 -57.4(3)
C39 C38 Co2 C46 66.9(4)
C31 C38 Co2 C45 -120.3(6)
C39 C38 Co2 C45 3.9(9)
C31 C38 Co2 C44 -151.8(2)
C39 C38 Co2 C44 -27.5(4)
C31 C38 Co2 C43 -122.3(2)
C39 C38 Co2 C43 2.0(3)
C31 C38 Co2 C30 31.9(2)
C39 C38 Co2 C30 156.1(3)
C31 C38 Co2 S3 121.45(19)
C39 C38 Co2 S3 -114.3(3)
C43 C42 Co2 C31 -130.5(2)
C46 C42 Co2 C31 112.8(2)
C43 C42 Co2 C38 -90.2(3)
C46 C42 Co2 C38 153.1(2)
C43 C42 Co2 C46 116.6(3)
C43 C42 Co2 C45 80.8(2)
C46 C42 Co2 C45 -35.8(2)
C43 C42 Co2 C44 36.4(2)
C46 C42 Co2 C44 -80.2(2)
C46 C42 Co2 C43 -116.6(3)
C43 C42 Co2 C30 -164.7(2)
C46 C42 Co2 C30 78.7(2)
C43 C42 Co2 S3 36.8(4)
C46 C42 Co2 S3 -79.8(3)
C45 C46 Co2 C31 164.3(2)
C42 C46 Co2 C31 -74.7(2)
C45 C46 Co2 C38 -160.6(2)
C42 C46 Co2 C38 -39.6(3)
C45 C46 Co2 C42 -121.0(3)
C42 C46 Co2 C45 121.0(3)
C45 C46 Co2 C44 -39.7(2)
C42 C46 Co2 C44 81.3(2)
C45 C46 Co2 C43 -82.9(2)
C42 C46 Co2 C43 38.1(2)
C45 C46 Co2 C30 123.2(2)
C42 C46 Co2 C30 -115.8(2)
C45 C46 Co2 S3 20.8(3)
C42 C46 Co2 S3 141.82(18)
C46 C45 Co2 C31 -26.5(3)
C44 C45 Co2 C31 -143.0(2)
C46 C45 Co2 C38 77.5(7)
C44 C45 Co2 C38 -39.0(8)
C46 C45 Co2 C42 37.0(2)
C44 C45 Co2 C42 -79.5(2)
C44 C45 Co2 C46 -116.5(3)
C46 C45 Co2 C44 116.5(3)
C46 C45 Co2 C43 79.6(2)
C44 C45 Co2 C43 -37.0(2)
C46 C45 Co2 C30 -71.6(3)
C44 C45 Co2 C30 171.9(2)
C46 C45 Co2 S3 -163.4(2)
C44 C45 Co2 S3 80.0(2)
C43 C44 Co2 C31 -1.3(5)
C45 C44 Co2 C31 117.7(4)
C43 C44 Co2 C38 50.1(3)
C45 C44 Co2 C38 169.1(2)
C43 C44 Co2 C42 -36.2(2)
C45 C44 Co2 C42 82.8(2)
C43 C44 Co2 C46 -80.8(3)
C45 C44 Co2 C46 38.2(2)
C43 C44 Co2 C45 -119.0(3)
C45 C44 Co2 C43 119.0(3)
C43 C44 Co2 C30 -140.4(4)
C45 C44 Co2 C30 -21.4(5)
C43 C44 Co2 S3 143.9(2)
C45 C44 Co2 S3 -97.1(2)
C42 C43 Co2 C31 58.7(3)
C44 C43 Co2 C31 179.4(2)
C42 C43 Co2 C38 97.0(2)
C44 C43 Co2 C38 -142.3(2)
C44 C43 Co2 C42 120.7(3)
C42 C43 Co2 C46 -39.6(2)
C44 C43 Co2 C46 81.2(3)
C42 C43 Co2 C45 -82.5(3)
C44 C43 Co2 C45 38.2(2)
C42 C43 Co2 C44 -120.7(3)
C42 C43 Co2 C30 31.4(4)
C44 C43 Co2 C30 152.1(3)
C42 C43 Co2 S3 -160.6(2)
C44 C43 Co2 S3 -39.9(3)
B13 C30 Co2 C31 123.6(3)
C31 C30 Co2 C38 -32.5(2)
B13 C30 Co2 C38 91.1(2)
C31 C30 Co2 C42 61.1(2)
B13 C30 Co2 C42 -175.3(2)
C31 C30 Co2 C46 102.1(2)
B13 C30 Co2 C46 -134.3(2)
C31 C30 Co2 C45 140.2(2)
B13 C30 Co2 C45 -96.2(3)
C31 C30 Co2 C44 156.3(4)
B13 C30 Co2 C44 -80.1(5)
C31 C30 Co2 C43 39.5(4)
B13 C30 Co2 C43 163.1(3)
C31 C30 Co2 S3 -129.56(19)
B13 C30 Co2 S3 -6.0(2)
O1 C4 O2 C5 -15.4(6)
C3 C4 O2 C5 161.7(3)
C6 C5 O2 C4 113.3(4)
O3 C10 O4 C11 5.0(5)
C9 C10 O4 C11 -173.3(3)
C12 C11 O4 C10 -109.2(4)
O5 C27 O6 C28 1.3(6)
C26 C27 O6 C28 -177.1(3)
C29 C28 O6 C27 -91.2(4)
O7 C39 O8 C40 5.8(5)
C38 C39 O8 C40 -173.9(3)
C41 C40 O8 C39 153.1(3)
B4 C2 S2 Co1 71.4(3)
B5 C2 S2 Co1 150.2(2)
B3 C2 S2 Co1 -1.6(2)
B6 C2 S2 Co1 -133.9(2)
C1 C2 S2 Co1 -68.0(2)
C8 Co1 S2 C2 -32.72(15)
C9 Co1 S2 C2 -69.65(14)
C21 Co1 S2 C2 162.74(15)
C19 Co1 S2 C2 162.0(2)
C22 Co1 S2 C2 122.34(15)
C7 Co1 S2 C2 2.73(14)
C20 Co1 S2 C2 -172.15(15)
C23 Co1 S2 C2 107.68(19)
B10 C1 S1 C3 48.2(3)
B11 C1 S1 C3 123.9(2)
B6 C1 S1 C3 -29.3(3)
B3 C1 S1 C3 -164.1(2)
C2 C1 S1 C3 -99.1(2)
C4 C3 S1 C1 92.3(3)
B15 C24 S3 Co2 152.6(3)
B14 C24 S3 Co2 74.6(3)
B13 C24 S3 Co2 -0.9(2)
B16 C24 S3 Co2 -130.9(2)
C25 C24 S3 Co2 -66.0(2)
C31 Co2 S3 C24 -29.54(16)
C38 Co2 S3 C24 -67.60(16)
C42 Co2 S3 C24 164.5(2)
C46 Co2 S3 C24 111.41(17)
C45 Co2 S3 C24 124.42(16)
C44 Co2 S3 C24 164.87(16)
C43 Co2 S3 C24 -170.88(17)
C30 Co2 S3 C24 3.70(15)
B21 C25 S4 C26 38.2(3)
B20 C25 S4 C26 115.6(3)
B16 C25 S4 C26 -39.6(3)
B13 C25 S4 C26 -172.0(2)
C24 C25 S4 C26 -108.6(2)
C27 C26 S4 C25 93.8(3)
